data_4121519
loop_
_publ_author_name
'Abbasov, Mikail E.'
'Hudson, Brandi M.'
'Tantillo, Dean J.'
'Romo, Daniel'

_publ_section_title
;
 Acylammonium salts as dienophiles in diels-alder/lactonization
 organocascades.
;
_journal_issue 12
_journal_name_full 'Journal of the American Chemical Society'
_journal_page_first 4492
_journal_page_last 4495
_journal_paper_doi 10.1021/ja501005g
_journal_volume 136
_journal_year 2014
_chemical_absolute_configuration abs
_chemical_formula_moiety 'C30 H46 Br N O5 Si'
_chemical_formula_sum 'C30 H46 Br N O5 Si'
_chemical_formula_weight 608.68
_chemical_name_systematic
;
 ?
;
_space_group_crystal_system triclinic
_space_group_IT_number 1
_space_group_name_Hall 'P 1'
_space_group_name_H-M_alt 'P 1'
_symmetry_space_group_name_Hall 'P 1'
_symmetry_space_group_name_H-M 'P 1'
_atom_sites_solution_hydrogens mixed
_atom_sites_solution_primary direct
_audit_creation_date 2013-09-27
_audit_creation_method
;
Olex2 1.2
(compiled 2013.09.17 svn.r2790 for OlexSys, GUI svn.r4601)
;
_cell_angle_alpha 89.539(5)
_cell_angle_beta 89.620(5)
_cell_angle_gamma 87.393(5)
_cell_formula_units_Z 4
_cell_length_a 13.4034(9)
_cell_length_b 13.4037(9)
_cell_length_c 17.8225(13)
_cell_measurement_reflns_used 9849
_cell_measurement_temperature 110
_cell_measurement_theta_max 57.96
_cell_measurement_theta_min 2.48
_cell_volume 3198.4(4)
_computing_cell_refinement 'Bruker FRAMBO'
_computing_data_collection 'Bruker FRAMBO'
_computing_data_reduction 'Bruker SAINT'
_computing_molecular_graphics 'Bruker SHELXTL'
_computing_publication_material 'Bruker SHELXTL'
_computing_structure_refinement 'SHELXL-97 (Sheldrick, 2008)'
_computing_structure_solution
;
SHELX, G.M. Sheldrick, Acta Cryst.
(2008). A64, 112-122
;
_diffrn_ambient_temperature 110
_diffrn_detector 'MWPC area detector'
_diffrn_detector_type 'Bruker Hi_Star area detector'
_diffrn_measured_fraction_theta_full 0.896
_diffrn_measured_fraction_theta_max 0.967
_diffrn_measurement_device 'three-circle diffractometer'
_diffrn_measurement_device_type 'MWPC area detector'
_diffrn_measurement_method 'phi and omega scans'
_diffrn_radiation_collimation 0.5mm
_diffrn_radiation_monochromator graphite
_diffrn_radiation_probe x-ray
_diffrn_radiation_type CuK\a
_diffrn_radiation_wavelength 1.54178
_diffrn_reflns_av_R_equivalents 0.0831
_diffrn_reflns_av_unetI/netI 0.1425
_diffrn_reflns_Laue_measured_fraction_full 0.896
_diffrn_reflns_Laue_measured_fraction_max 0.967
_diffrn_reflns_limit_h_max 15
_diffrn_reflns_limit_h_min -15
_diffrn_reflns_limit_k_max 15
_diffrn_reflns_limit_k_min -15
_diffrn_reflns_limit_l_max 20
_diffrn_reflns_limit_l_min -20
_diffrn_reflns_number 55755
_diffrn_reflns_point_group_measured_fraction_full 0.889
_diffrn_reflns_point_group_measured_fraction_max 0.960
_diffrn_reflns_theta_full 67.679
_diffrn_reflns_theta_max 64.370
_diffrn_reflns_theta_min 2.479
_diffrn_source 'fine-focus sealed tube'
_diffrn_source_target Cu
_diffrn_standards_number 0
_exptl_absorpt_coefficient_mu 2.400
_exptl_absorpt_correction_T_max 0.7524
_exptl_absorpt_correction_T_min 0.6304
_exptl_absorpt_correction_type multi-scan
_exptl_absorpt_process_details
;
SADABS-2012/1 (Bruker,2012) was used for absorption correction.
wR2(int) was 0.1218 before and 0.0863 after correction.
The Ratio of minimum to maximum transmission is 0.8379.
The \l/2 correction factor is 0.0015.
;
_exptl_crystal_colour colourless
_exptl_crystal_colour_primary colourless
_exptl_crystal_density_diffrn 1.264
_exptl_crystal_F_000 1288
_exptl_crystal_size_max 0.11
_exptl_crystal_size_mid 0.1
_exptl_crystal_size_min 0.01
_refine_diff_density_max 0.840
_refine_diff_density_min -0.735
_refine_diff_density_rms 0.099
_refine_ls_abs_structure_details
;
 Flack x determined using 5668 quotients [(I+)-(I-)]/[(I+)+(I-)]
 (Parsons and Flack (2004), Acta Cryst. A60, s61).
;
_refine_ls_abs_structure_Flack 0.030(15)
_refine_ls_extinction_method none
_refine_ls_goodness_of_fit_ref 1.089
_refine_ls_hydrogen_treatment constr
_refine_ls_matrix_type full
_refine_ls_number_parameters 1372
_refine_ls_number_reflns 18937
_refine_ls_number_restraints 2631
_refine_ls_restrained_S_all 1.088
_refine_ls_R_factor_all 0.1063
_refine_ls_R_factor_gt 0.0896
_refine_ls_shift/su_max 0.012
_refine_ls_shift/su_mean 0.001
_refine_ls_structure_factor_coef Fsqd
_refine_ls_weighting_details 'w=1/[\s^2^(Fo^2^)+10.2589P] where P=(Fo^2^+2Fc^2^)/3'
_refine_ls_weighting_scheme calc
_refine_ls_wR_factor_gt 0.2171
_refine_ls_wR_factor_ref 0.2373
_reflns_Friedel_coverage 0.986
_reflns_Friedel_fraction_full 0.883
_reflns_Friedel_fraction_max 0.953
_reflns_number_gt 15936
_reflns_number_total 18937
_reflns_threshold_expression 'I > 2\s(I)'
_cod_data_source_file ja501005g_si_004.cif
_cod_data_source_block dr89
_cod_database_code 4121519
_shelxl_version_number 2013-4
_shelx_space_group_comment
;
The symmetry employed for this shelxl refinement is uniquely defined
by the following loop, which should always be used as a source of
symmetry information in preference to the above space-group names.
They are only intended as comments.
;
_shelx_estimated_absorpt_t_max 0.976
_shelx_estimated_absorpt_t_min 0.778
_olex2_refinement_description
;
1. Fixed Uiso
 At 1.2 times of:
  All C(H) groups, All C(H,H) groups, All N(H) groups
 At 1.5 times of:
  All C(H,H,H) groups, All O(H) groups
2. Uiso/Uaniso restraints and constraints
Br1_1 \\sim Si1_1 \\sim O1_1 \\sim O2_1 \\sim O3_1 \\sim O4_1 \\sim O5_1 \\sim
N1_1 \\sim C1_1 \\sim C2_1 \\sim C3_1 \\sim C4_1 \\sim C5_1 \\sim C6_1 \\sim
C7_1 \\sim C8_1 \\sim C9_1 \\sim C10_1 \\sim C11_1 \\sim C12_1 \\sim C13_1
\\sim C14_1 \\sim C15_1 \\sim C16_1 \\sim C17_1 \\sim C18_1 \\sim C19_1 \\sim
C20_1 \\sim C21_1 \\sim C22_1 \\sim C23_1 \\sim C24_1 \\sim C25_1 \\sim C26_1
\\sim C27_1 \\sim C28_1 \\sim C29_1 \\sim C30_1 \\sim Br1_2 \\sim Si1_2 \\sim
O1_2 \\sim O2_2 \\sim O3_2 \\sim O4_2 \\sim O5_2 \\sim N1_2 \\sim C1_2 \\sim
C2_2 \\sim C3_2 \\sim C4_2 \\sim C5_2 \\sim C6_2 \\sim C7_2 \\sim C8_2 \\sim
C9_2 \\sim C10_2 \\sim C11_2 \\sim C12_2 \\sim C13_2 \\sim C14_2 \\sim C15_2
\\sim C16_2 \\sim C17_2 \\sim C18_2 \\sim C19_2 \\sim C20_2 \\sim C21_2 \\sim
C22_2 \\sim C23_2 \\sim C24_2 \\sim C25_2 \\sim C26_2 \\sim C27_2 \\sim C28_2
\\sim C29_2 \\sim C30_2 \\sim Br1_3 \\sim Si1_3 \\sim O1_3 \\sim O2_3 \\sim
O3_3 \\sim O4_3 \\sim O5_3 \\sim N1_3 \\sim C1_3 \\sim C2_3 \\sim C3_3 \\sim
C4_3 \\sim C5_3 \\sim C6_3 \\sim C7_3 \\sim C8_3 \\sim C9_3 \\sim C10_3 \\sim
C11_3 \\sim C12_3 \\sim C13_3 \\sim C14_3 \\sim C15_3 \\sim C16_3 \\sim C17_3
\\sim C18_3 \\sim C19_3 \\sim C20_3 \\sim C21_3 \\sim C22_3 \\sim C23_3 \\sim
C24_3 \\sim C25_3 \\sim C26_3 \\sim C27_3 \\sim C28_3 \\sim C29_3 \\sim C30_3
\\sim Br1_4 \\sim Si1_4 \\sim O1_4 \\sim O2_4 \\sim O3_4 \\sim O4_4 \\sim O5_4
\\sim N1_4 \\sim C1_4 \\sim C2_4 \\sim C3_4 \\sim C4_4 \\sim C5_4 \\sim C6_4
\\sim C7_4 \\sim C8_4 \\sim C9_4 \\sim C10_4 \\sim C11_4 \\sim C12_4 \\sim
C13_4 \\sim C14_4 \\sim C15_4 \\sim C16_4 \\sim C17_4 \\sim C18_4 \\sim C19_4
\\sim C20_4 \\sim C21_4 \\sim C22_4 \\sim C23_4 \\sim C24_4 \\sim C25_4 \\sim
C26_4 \\sim C27_4 \\sim C28_4 \\sim C29_4 \\sim C30_4: within 1.7A with sigma
of 0.005 and sigma for terminal atoms of 0.005
3. Rigid body (RIGU) restrains
 Br1_1, Si1_1, O1_1, O2_1, O3_1, O4_1, O5_1, N1_1, C1_1, C2_1, C3_1, C4_1,
 C5_1, C6_1, C7_1, C8_1, C9_1, C10_1, C11_1, C12_1, C13_1, C14_1, C15_1, C16_1,
 C17_1, C18_1, C19_1, C20_1, C21_1, C22_1, C23_1, C24_1, C25_1, C26_1, C27_1,
 C28_1, C29_1, C30_1
 Br1_2, Si1_2, O1_2, O2_2, O3_2, O4_2, O5_2, N1_2, C1_2, C2_2, C3_2, C4_2,
 C5_2, C6_2, C7_2, C8_2, C9_2, C10_2, C11_2, C12_2, C13_2, C14_2, C15_2, C16_2,
 C17_2, C18_2, C19_2, C20_2, C21_2, C22_2, C23_2, C24_2, C25_2, C26_2, C27_2,
 C28_2, C29_2, C30_2
 Br1_3, Si1_3, O1_3, O2_3, O3_3, O4_3, O5_3, N1_3, C1_3, C2_3, C3_3, C4_3,
 C5_3, C6_3, C7_3, C8_3, C9_3, C10_3, C11_3, C12_3, C13_3, C14_3, C15_3, C16_3,
 C17_3, C18_3, C19_3, C20_3, C21_3, C22_3, C23_3, C24_3, C25_3, C26_3, C27_3,
 C28_3, C29_3, C30_3
 Br1_4, Si1_4, O1_4, O2_4, O3_4, O4_4, O5_4, N1_4, C1_4, C2_4, C3_4, C4_4,
 C5_4, C6_4, C7_4, C8_4, C9_4, C10_4, C11_4, C12_4, C13_4, C14_4, C15_4, C16_4,
 C17_4, C18_4, C19_4, C20_4, C21_4, C22_4, C23_4, C24_4, C25_4, C26_4, C27_4,
 C28_4, C29_4, C30_4
 with sigma for 1-2 distances of 0.005 and sigma for 1-3 distances of 0.005
4.a Riding coordinates:
 O5(H5), O5(H5)
4.b Ternary CH refined with riding coordinates:
 C3(H3), C4(H4), C5(H5A), C6(H6), C11(H11), C14(H14), C17(H17), C3(H3), C4(H4),
  C5(H5A), C6(H6), C11(H11), C14(H14), C17(H17), C3(H3), C4(H4), C5(H5A),
 C6(H6), C11(H11), C14(H14), C17(H17), C3(H3), C4(H4), C5(H5A), C6(H6),
 C11(H11), C14(H14), C17(H17)
4.c Secondary CH2 refined with riding coordinates:
 C2(H2A,H2B), C7(H7A,H7B), C8(H8A,H8B), C9(H9A,H9B), C21(H21A,H21B), C24(H24A,
 H24B), C2(H2A,H2B), C7(H7A,H7B), C8(H8A,H8B), C9(H9A,H9B), C21(H21A,H21B),
 C24(H24A,H24B), C2(H2A,H2B), C7(H7A,H7B), C8(H8A,H8B), C9(H9A,H9B), C21(H21A,
 H21B), C24(H24A,H24B), C2(H2A,H2B), C7(H7A,H7B), C8(H8A,H8B), C9(H9A,H9B),
 C21(H21A,H21B), C24(H24A,H24B)
4.d Me refined with riding coordinates:
 C12(H12A,H12B,H12C), C13(H13A,H13B,H13C), C15(H15A,H15B,H15C), C16(H16A,H16B,
 H16C), C18(H18A,H18B,H18C), C19(H19A,H19B,H19C), C22(H22A,H22B,H22C), C12(H12A,
 H12B,H12C), C13(H13A,H13B,H13C), C15(H15A,H15B,H15C), C16(H16A,H16B,H16C),
 C18(H18A,H18B,H18C), C19(H19A,H19B,H19C), C22(H22A,H22B,H22C), C12(H12A,H12B,
 H12C), C13(H13A,H13B,H13C), C15(H15A,H15B,H15C), C16(H16A,H16B,H16C), C18(H18A,
 H18B,H18C), C19(H19A,H19B,H19C), C22(H22A,H22B,H22C), C12(H12A,H12B,H12C),
 C13(H13A,H13B,H13C), C15(H15A,H15B,H15C), C16(H16A,H16B,H16C), C18(H18A,H18B,
 H18C), C19(H19A,H19B,H19C), C22(H22A,H22B,H22C)
4.e Aromatic/amide H refined with riding coordinates:
 N1(H1), C26(H26), C27(H27), C29(H29), C30(H30), N1(H1), C26(H26), C27(H27),
 C29(H29), C30(H30), N1(H1), C26(H26), C27(H27), C29(H29), C30(H30), N1(H1),
 C26(H26), C27(H27), C29(H29), C30(H30)
4.f Idealised tetrahedral OH refined as rotating group:
 O5(H5), O5(H5)
;

loop_
_space_group_symop_operation_xyz
'x, y, z'

loop_
_atom_site_label
_atom_site_type_symbol
_atom_site_fract_x
_atom_site_fract_y
_atom_site_fract_z
_atom_site_U_iso_or_equiv
_atom_site_adp_type
_atom_site_occupancy
_atom_site_site_symmetry_order
_atom_site_calc_flag
_atom_site_refinement_flags_posn
_atom_site_refinement_flags_adp
Br1_1 Br 0.4313(3) 0.4524(5) 0.3014(2) 0.1233(18) Uani 1 1 d D U
Si1_1 Si 0.4671(3) 0.5081(3) 1.0181(3) 0.0423(11) Uani 1 1 d D U
O1_1 O 0.5402(6) 0.5326(7) 0.9477(4) 0.043(2) Uani 1 1 d D U
O2_1 O 0.2626(7) 0.6102(9) 0.7242(7) 0.063(3) Uani 1 1 d D U
O3_1 O 0.3878(9) 0.5307(9) 0.6629(7) 0.057(3) Uani 1 1 d D U
O4_1 O 0.4275(9) 0.7639(10) 0.6493(8) 0.068(3) Uani 1 1 d D U
O5_1 O 0.5690(11) 0.8818(8) 0.7368(7) 0.070(3) Uani 1 1 d D U
H5_1 H 0.5186 0.8732 0.7102 0.104 Uiso 1 1 calc R U
N1_1 N 0.5791(9) 0.7055(11) 0.6100(6) 0.060(3) Uani 1 1 d D U
H1_1 H 0.6334 0.6696 0.6221 0.072 Uiso 1 1 calc R U
C1_1 C 0.5308(9) 0.5840(9) 0.8816(6) 0.042(2) Uani 1 1 d D U
C2_1 C 0.4497(10) 0.5526(10) 0.8300(7) 0.043(3) Uani 1 1 d D U
H2A_1 H 0.3887 0.5411 0.8599 0.052 Uiso 1 1 calc R U
H2B_1 H 0.4711 0.4886 0.8062 0.052 Uiso 1 1 calc R U
C3_1 C 0.4248(8) 0.6297(9) 0.7690(6) 0.047(2) Uani 1 1 d D U
H3_1 H 0.3909 0.6901 0.7921 0.056 Uiso 1 1 calc R U
C4_1 C 0.5235(8) 0.6580(8) 0.7344(6) 0.048(2) Uani 1 1 d D U
H4_1 H 0.5607 0.5941 0.7212 0.057 Uiso 1 1 calc R U
C5_1 C 0.5884(9) 0.7113(7) 0.7897(6) 0.048(2) Uani 1 1 d D U
H5A_1 H 0.6579 0.7071 0.7688 0.058 Uiso 1 1 calc R U
C6_1 C 0.5626(10) 0.8240(7) 0.8043(8) 0.059(3) Uani 1 1 d D U
H6_1 H 0.4930 0.8315 0.8247 0.071 Uiso 1 1 calc R U
C7_1 C 0.6341(12) 0.8633(9) 0.8611(9) 0.061(3) Uani 1 1 d D U
H7A_1 H 0.7022 0.8608 0.8390 0.074 Uiso 1 1 calc R U
H7B_1 H 0.6151 0.9342 0.8712 0.074 Uiso 1 1 calc R U
C8_1 C 0.6367(13) 0.8073(9) 0.9334(8) 0.059(3) Uani 1 1 d D U
H8A_1 H 0.5703 0.8136 0.9580 0.071 Uiso 1 1 calc R U
H8B_1 H 0.6860 0.8360 0.9671 0.071 Uiso 1 1 calc R U
C9_1 C 0.6654(10) 0.6954(9) 0.9199(8) 0.054(3) Uani 1 1 d D U
H9A_1 H 0.7341 0.6878 0.8995 0.065 Uiso 1 1 calc R U
H9B_1 H 0.6622 0.6573 0.9676 0.065 Uiso 1 1 calc R U
C10_1 C 0.5923(9) 0.6576(8) 0.8649(6) 0.045(2) Uani 1 1 d D U
C11_1 C 0.3827(11) 0.4040(10) 0.9981(8) 0.074(4) Uani 1 1 d D U
H11_1 H 0.3201 0.4340 0.9754 0.088 Uiso 1 1 calc R U
C12_1 C 0.4273(16) 0.3271(13) 0.9434(11) 0.074(4) Uani 1 1 d D U
H12A_1 H 0.4503 0.3611 0.8980 0.111 Uiso 1 1 calc R U
H12B_1 H 0.3764 0.2802 0.9300 0.111 Uiso 1 1 calc R U
H12C_1 H 0.4839 0.2904 0.9670 0.111 Uiso 1 1 calc R U
C13_1 C 0.3544(18) 0.3497(16) 1.0677(9) 0.077(4) Uani 1 1 d D U
H13A_1 H 0.4068 0.3554 1.1053 0.116 Uiso 1 1 calc R U
H13B_1 H 0.3466 0.2791 1.0562 0.116 Uiso 1 1 calc R U
H13C_1 H 0.2912 0.3788 1.0873 0.116 Uiso 1 1 calc R U
C14_1 C 0.5510(11) 0.4682(11) 1.0982(8) 0.062(4) Uani 1 1 d D U
H14_1 H 0.5084 0.4494 1.1418 0.075 Uiso 1 1 calc R U
C15_1 C 0.6236(14) 0.3833(13) 1.0821(11) 0.063(4) Uani 1 1 d D U
H15A_1 H 0.5888 0.3295 1.0581 0.094 Uiso 1 1 calc R U
H15B_1 H 0.6534 0.3587 1.1291 0.094 Uiso 1 1 calc R U
H15C_1 H 0.6762 0.4061 1.0484 0.094 Uiso 1 1 calc R U
C16_1 C 0.6124(15) 0.5617(13) 1.1209(12) 0.072(4) Uani 1 1 d D U
H16A_1 H 0.6489 0.5857 1.0770 0.108 Uiso 1 1 calc R U
H16B_1 H 0.6598 0.5420 1.1606 0.108 Uiso 1 1 calc R U
H16C_1 H 0.5663 0.6150 1.1393 0.108 Uiso 1 1 calc R U
C17_1 C 0.3947(9) 0.6240(10) 1.0432(7) 0.064(4) Uani 1 1 d D U
H17_1 H 0.4452 0.6751 1.0526 0.077 Uiso 1 1 calc R U
C18_1 C 0.3253(13) 0.6692(14) 0.9806(9) 0.063(4) Uani 1 1 d D U
H18A_1 H 0.3662 0.6923 0.9386 0.095 Uiso 1 1 calc R U
H18B_1 H 0.2849 0.7256 1.0008 0.095 Uiso 1 1 calc R U
H18C_1 H 0.2813 0.6180 0.9629 0.095 Uiso 1 1 calc R U
C19_1 C 0.3349(15) 0.6145(15) 1.1180(9) 0.066(4) Uani 1 1 d D U
H19A_1 H 0.2958 0.5545 1.1166 0.099 Uiso 1 1 calc R U
H19B_1 H 0.2898 0.6735 1.1243 0.099 Uiso 1 1 calc R U
H19C_1 H 0.3815 0.6094 1.1602 0.099 Uiso 1 1 calc R U
C20_1 C 0.3576(9) 0.5878(11) 0.7108(8) 0.056(2) Uani 1 1 d D U
C21_1 C 0.1905(11) 0.5663(14) 0.6748(10) 0.068(3) Uani 1 1 d D U
H21A_1 H 0.1236 0.5703 0.6987 0.082 Uiso 1 1 calc R U
H21B_1 H 0.2096 0.4949 0.6669 0.082 Uiso 1 1 calc R U
C22_1 C 0.1866(17) 0.6201(18) 0.6001(10) 0.072(4) Uani 1 1 d D U
H22A_1 H 0.1222 0.6100 0.5763 0.108 Uiso 1 1 calc R U
H22B_1 H 0.2407 0.5937 0.5677 0.108 Uiso 1 1 calc R U
H22C_1 H 0.1942 0.6917 0.6079 0.108 Uiso 1 1 calc R U
C23_1 C 0.5057(9) 0.7147(11) 0.6615(7) 0.057(3) Uani 1 1 d D U
C24_1 C 0.5749(12) 0.7502(10) 0.5370(6) 0.068(3) Uani 1 1 d D U
H24A_1 H 0.6428 0.7689 0.5217 0.081 Uiso 1 1 calc R U
H24B_1 H 0.5317 0.8121 0.5389 0.081 Uiso 1 1 calc R U
C25_1 C 0.5344(12) 0.6804(12) 0.4787(7) 0.070(3) Uani 1 1 d D U
C26_1 C 0.4621(12) 0.6161(14) 0.4954(8) 0.073(3) Uani 1 1 d D U
H26_1 H 0.4317 0.6187 0.5437 0.088 Uiso 1 1 calc R U
C27_1 C 0.4308(13) 0.5460(14) 0.4441(7) 0.077(4) Uani 1 1 d D U
H27_1 H 0.3833 0.4988 0.4582 0.093 Uiso 1 1 calc R U
C28_1 C 0.4709(13) 0.5469(13) 0.3715(7) 0.077(4) Uani 1 1 d D U
C29_1 C 0.5420(13) 0.6151(13) 0.3529(8) 0.080(4) Uani 1 1 d D U
H29_1 H 0.5697 0.6159 0.3037 0.096 Uiso 1 1 calc R U
C30_1 C 0.5724(13) 0.6808(13) 0.4049(7) 0.076(3) Uani 1 1 d D U
H30_1 H 0.6202 0.7279 0.3911 0.091 Uiso 1 1 calc R U
Br1_2 Br 0.9018(3) 0.9185(4) 0.29988(19) 0.0990(11) Uani 1 1 d D U
Si1_2 Si 0.9470(3) 0.9700(4) 1.0065(3) 0.0461(12) Uani 1 1 d D U
O1_2 O 1.0193(7) 1.0355(8) 0.9537(4) 0.044(2) Uani 1 1 d D U
O2_2 O 0.7400(7) 1.1658(10) 0.7501(7) 0.068(3) Uani 1 1 d D U
O3_2 O 0.8286(9) 1.0538(10) 0.6812(7) 0.063(3) Uani 1 1 d D U
O4_2 O 0.9216(10) 1.2715(9) 0.6573(7) 0.061(3) Uani 1 1 d D U
O5_2 O 1.0839(11) 1.3637(8) 0.7340(7) 0.069(3) Uani 1 1 d D U
H5_2 H 1.0506 1.3378 0.7002 0.104 Uiso 1 1 d R U
N1_2 N 1.0501(9) 1.1839(10) 0.6056(5) 0.052(3) Uani 1 1 d D U
H1_2 H 1.1000 1.1404 0.6138 0.062 Uiso 1 1 calc R U
C1_2 C 1.0149(9) 1.0780(11) 0.8843(7) 0.044(2) Uani 1 1 d D U
C2_2 C 0.9236(9) 1.0597(11) 0.8386(7) 0.046(3) Uani 1 1 d D U
H2A_2 H 0.8643 1.0591 0.8720 0.055 Uiso 1 1 calc R U
H2B_2 H 0.9315 0.9937 0.8143 0.055 Uiso 1 1 calc R U
C3_2 C 0.9076(7) 1.1405(9) 0.7789(6) 0.049(2) Uani 1 1 d D U
H3_2 H 0.8909 1.2053 0.8045 0.059 Uiso 1 1 calc R U
C4_2 C 1.0056(8) 1.1496(8) 0.7368(6) 0.048(2) Uani 1 1 d D U
H4_2 H 1.0307 1.0804 0.7238 0.058 Uiso 1 1 calc R U
C5_2 C 1.0834(8) 1.1940(8) 0.7875(6) 0.050(2) Uani 1 1 d D U
H5A_2 H 1.1502 1.1800 0.7636 0.060 Uiso 1 1 calc R U
C6_2 C 1.0738(11) 1.3084(8) 0.8023(8) 0.061(3) Uani 1 1 d D U
H6_2 H 1.0068 1.3254 0.8251 0.073 Uiso 1 1 calc R U
C7_2 C 1.1544(13) 1.3380(10) 0.8558(9) 0.064(3) Uani 1 1 d D U
H7A_2 H 1.2202 1.3272 0.8309 0.076 Uiso 1 1 calc R U
H7B_2 H 1.1451 1.4102 0.8664 0.076 Uiso 1 1 calc R U
C8_2 C 1.1556(14) 1.2821(10) 0.9281(8) 0.060(3) Uani 1 1 d D U
H8A_2 H 1.0927 1.2976 0.9559 0.072 Uiso 1 1 calc R U
H8B_2 H 1.2117 1.3034 0.9591 0.072 Uiso 1 1 calc R U
C9_2 C 1.1671(10) 1.1679(9) 0.9147(8) 0.051(3) Uani 1 1 d D U
H9A_2 H 1.2329 1.1505 0.8917 0.062 Uiso 1 1 calc R U
H9B_2 H 1.1618 1.1311 0.9628 0.062 Uiso 1 1 calc R U
C10_2 C 1.0850(8) 1.1413(8) 0.8632(6) 0.046(2) Uani 1 1 d D U
C11_2 C 0.9218(10) 0.8489(9) 0.9585(8) 0.060(3) Uani 1 1 d D U
H11_2 H 0.8638 0.8627 0.9244 0.073 Uiso 1 1 calc R U
C12_2 C 1.0088(14) 0.8100(12) 0.9096(11) 0.064(4) Uani 1 1 d D U
H12A_2 H 1.0274 0.8623 0.8741 0.096 Uiso 1 1 calc R U
H12B_2 H 0.9887 0.7514 0.8818 0.096 Uiso 1 1 calc R U
H12C_2 H 1.0660 0.7912 0.9414 0.096 Uiso 1 1 calc R U
C13_2 C 0.8932(14) 0.7688(11) 1.0108(10) 0.063(4) Uani 1 1 d D U
H13A_2 H 0.8467 0.7966 1.0486 0.094 Uiso 1 1 calc R U
H13B_2 H 0.9530 0.7400 1.0356 0.094 Uiso 1 1 calc R U
H13C_2 H 0.8609 0.7166 0.9828 0.094 Uiso 1 1 calc R U
C14_2 C 1.0198(10) 0.9417(10) 1.0945(7) 0.053(3) Uani 1 1 d D U
H14_2 H 0.9782 0.9023 1.1297 0.063 Uiso 1 1 calc R U
C15_2 C 1.1170(11) 0.8856(14) 1.0810(10) 0.054(4) Uani 1 1 d D U
H15A_2 H 1.1056 0.8259 1.0514 0.081 Uiso 1 1 calc R U
H15B_2 H 1.1468 0.8656 1.1293 0.081 Uiso 1 1 calc R U
H15C_2 H 1.1624 0.9283 1.0536 0.081 Uiso 1 1 calc R U
C16_2 C 1.0424(13) 1.0449(13) 1.1320(10) 0.058(4) Uani 1 1 d D U
H16A_2 H 1.0852 1.0828 1.0985 0.087 Uiso 1 1 calc R U
H16B_2 H 1.0764 1.0325 1.1799 0.087 Uiso 1 1 calc R U
H16C_2 H 0.9795 1.0833 1.1408 0.087 Uiso 1 1 calc R U
C17_2 C 0.8285(10) 1.0400(11) 1.0261(9) 0.085(5) Uani 1 1 d D U
H17_2 H 0.7835 1.0248 0.9835 0.102 Uiso 1 1 calc R U
C18_2 C 0.7725(15) 1.0069(18) 1.0986(13) 0.088(5) Uani 1 1 d D U
H18A_2 H 0.7980 1.0421 1.1419 0.132 Uiso 1 1 calc R U
H18B_2 H 0.7835 0.9347 1.1060 0.132 Uiso 1 1 calc R U
H18C_2 H 0.7008 1.0231 1.0933 0.132 Uiso 1 1 calc R U
C19_2 C 0.8378(16) 1.1554(12) 1.0239(16) 0.088(5) Uani 1 1 d D U
H19A_2 H 0.9063 1.1715 1.0361 0.131 Uiso 1 1 calc R U
H19B_2 H 0.7916 1.1864 1.0607 0.131 Uiso 1 1 calc R U
H19C_2 H 0.8212 1.1808 0.9736 0.131 Uiso 1 1 calc R U
C20_2 C 0.8226(9) 1.1174(12) 0.7286(8) 0.060(3) Uani 1 1 d D U
C21_2 C 0.6483(10) 1.1456(14) 0.7110(11) 0.067(3) Uani 1 1 d D U
H21A_2 H 0.6257 1.0789 0.7259 0.081 Uiso 1 1 calc R U
H21B_2 H 0.6604 1.1457 0.6562 0.081 Uiso 1 1 calc R U
C22_2 C 0.5684(12) 1.2248(16) 0.7307(14) 0.073(4) Uani 1 1 d D U
H22A_2 H 0.5053 1.2086 0.7072 0.109 Uiso 1 1 calc R U
H22B_2 H 0.5887 1.2900 0.7123 0.109 Uiso 1 1 calc R U
H22C_2 H 0.5595 1.2271 0.7853 0.109 Uiso 1 1 calc R U
C23_2 C 0.9889(10) 1.2061(10) 0.6636(6) 0.053(2) Uani 1 1 d D U
C24_2 C 1.0410(12) 1.2252(9) 0.5318(6) 0.056(3) Uani 1 1 d D U
H24A_2 H 1.1069 1.2473 0.5148 0.067 Uiso 1 1 calc R U
H24B_2 H 0.9943 1.2845 0.5331 0.067 Uiso 1 1 calc R U
C25_2 C 1.0032(12) 1.1506(11) 0.4757(7) 0.058(3) Uani 1 1 d D U
C26_2 C 0.9349(12) 1.0826(12) 0.4943(7) 0.061(3) Uani 1 1 d D U
H26_2 H 0.9084 1.0821 0.5439 0.073 Uiso 1 1 calc R U
C27_2 C 0.9024(13) 1.0134(13) 0.4426(7) 0.064(3) Uani 1 1 d D U
H27_2 H 0.8529 0.9679 0.4564 0.076 Uiso 1 1 calc R U
C28_2 C 0.9437(12) 1.0119(12) 0.3702(7) 0.064(3) Uani 1 1 d D U
C29_2 C 1.0069(13) 1.0865(12) 0.3492(8) 0.064(3) Uani 1 1 d D U
H29_2 H 1.0287 1.0918 0.2985 0.077 Uiso 1 1 calc R U
C30_2 C 1.0377(13) 1.1520(12) 0.4010(7) 0.062(3) Uani 1 1 d D U
H30_2 H 1.0839 1.2002 0.3864 0.074 Uiso 1 1 calc R U
Br1_3 Br 1.0682(3) 1.5286(3) 1.01375(16) 0.0818(9) Uani 1 1 d D U
Si1_3 Si 0.9768(4) 1.4978(4) 0.2986(3) 0.0565(14) Uani 1 1 d D U
O1_3 O 0.9221(7) 1.4314(6) 0.3624(4) 0.043(2) Uani 1 1 d D U
O2_3 O 0.8532(9) 1.7264(7) 0.5792(6) 0.056(2) Uani 1 1 d D U
O3_3 O 0.9470(9) 1.6079(9) 0.6369(7) 0.056(3) Uani 1 1 d D U
O4_3 O 0.7289(8) 1.5692(8) 0.6721(6) 0.052(3) Uani 1 1 d D U
O5_3 O 0.6011(8) 1.4206(10) 0.5963(6) 0.054(3) Uani 1 1 d D U
H5_3 H 0.6372 1.3891 0.6276 0.081 Uiso 1 1 calc R U
N1_3 N 0.7793(10) 1.4158(8) 0.7106(5) 0.047(2) Uani 1 1 d D U
H1_3 H 0.8099 1.3584 0.6993 0.057 Uiso 1 1 calc R U
C1_3 C 0.8766(10) 1.4473(9) 0.4301(6) 0.038(2) Uani 1 1 d D U
C2_3 C 0.9095(10) 1.5341(10) 0.4752(6) 0.040(2) Uani 1 1 d D U
H2A_3 H 0.9146 1.5929 0.4417 0.048 Uiso 1 1 calc R U
H2B_3 H 0.9768 1.5176 0.4957 0.048 Uiso 1 1 calc R U
C3_3 C 0.8383(9) 1.5607(8) 0.5397(6) 0.040(2) Uani 1 1 d D U
H3_3 H 0.7741 1.5906 0.5195 0.048 Uiso 1 1 calc R U
C4_3 C 0.8190(8) 1.4644(8) 0.5820(5) 0.039(2) Uani 1 1 d D U
H4_3 H 0.8857 1.4313 0.5930 0.046 Uiso 1 1 calc R U
C5_3 C 0.7630(7) 1.3926(8) 0.5334(6) 0.042(2) Uani 1 1 d D U
H5A_3 H 0.7703 1.3251 0.5576 0.050 Uiso 1 1 calc R U
C6_3 C 0.6489(7) 1.4178(10) 0.5245(7) 0.049(2) Uani 1 1 d D U
H6_3 H 0.6395 1.4848 0.5000 0.058 Uiso 1 1 calc R U
C7_3 C 0.6045(9) 1.3404(12) 0.4750(8) 0.055(3) Uani 1 1 d D U
H7A_3 H 0.6099 1.2747 0.5007 0.066 Uiso 1 1 calc R U
H7B_3 H 0.5326 1.3580 0.4678 0.066 Uiso 1 1 calc R U
C8_3 C 0.6539(9) 1.3318(12) 0.4003(8) 0.053(3) Uani 1 1 d D U
H8A_3 H 0.6440 1.3959 0.3727 0.064 Uiso 1 1 calc R U
H8B_3 H 0.6223 1.2794 0.3710 0.064 Uiso 1 1 calc R U
C9_3 C 0.7673(9) 1.3055(10) 0.4074(7) 0.048(3) Uani 1 1 d D U
H9A_3 H 0.7786 1.2386 0.4306 0.057 Uiso 1 1 calc R U
H9B_3 H 0.7998 1.3053 0.3573 0.057 Uiso 1 1 calc R U
C10_3 C 0.8092(8) 1.3839(8) 0.4559(6) 0.040(2) Uani 1 1 d D U
C11_3 C 0.9086(12) 1.6206(10) 0.2802(8) 0.086(5) Uani 1 1 d D U
H11_3 H 0.9364 1.6686 0.3163 0.103 Uiso 1 1 calc R U
C12_3 C 0.7970(13) 1.6218(17) 0.2957(14) 0.088(5) Uani 1 1 d D U
H12A_3 H 0.7702 1.5593 0.2784 0.132 Uiso 1 1 calc R U
H12B_3 H 0.7640 1.6782 0.2690 0.132 Uiso 1 1 calc R U
H12C_3 H 0.7848 1.6288 0.3497 0.132 Uiso 1 1 calc R U
C13_3 C 0.9268(18) 1.6626(16) 0.2046(11) 0.090(5) Uani 1 1 d D U
H13A_3 H 0.9975 1.6518 0.1913 0.135 Uiso 1 1 calc R U
H13B_3 H 0.9093 1.7344 0.2046 0.135 Uiso 1 1 calc R U
H13C_3 H 0.8856 1.6295 0.1679 0.135 Uiso 1 1 calc R U
C14_3 C 0.9813(13) 1.4210(11) 0.2111(7) 0.075(4) Uani 1 1 d D U
H14_3 H 1.0128 1.4604 0.1702 0.090 Uiso 1 1 calc R U
C15_3 C 0.8822(14) 1.3897(16) 0.1847(12) 0.082(5) Uani 1 1 d D U
H15A_3 H 0.8324 1.4006 0.2247 0.123 Uiso 1 1 calc R U
H15B_3 H 0.8868 1.3187 0.1717 0.123 Uiso 1 1 calc R U
H15C_3 H 0.8622 1.4292 0.1404 0.123 Uiso 1 1 calc R U
C16_3 C 1.0498(16) 1.3237(14) 0.2269(11) 0.076(5) Uani 1 1 d D U
H16A_3 H 1.1199 1.3413 0.2280 0.114 Uiso 1 1 calc R U
H16B_3 H 1.0405 1.2751 0.1870 0.114 Uiso 1 1 calc R U
H16C_3 H 1.0313 1.2946 0.2753 0.114 Uiso 1 1 calc R U
C17_3 C 1.1044(10) 1.5212(12) 0.3317(9) 0.101(5) Uani 1 1 d D U
H17_3 H 1.0975 1.5840 0.3615 0.121 Uiso 1 1 calc R U
C18_3 C 1.1520(14) 1.441(2) 0.3861(14) 0.099(6) Uani 1 1 d D U
H18A_3 H 1.1886 1.4744 0.4255 0.148 Uiso 1 1 calc R U
H18B_3 H 1.1982 1.3964 0.3581 0.148 Uiso 1 1 calc R U
H18C_3 H 1.0993 1.4025 0.4090 0.148 Uiso 1 1 calc R U
C19_3 C 1.1774(13) 1.544(2) 0.2663(13) 0.106(6) Uani 1 1 d D U
H19A_3 H 1.1986 1.4820 0.2412 0.159 Uiso 1 1 calc R U
H19B_3 H 1.2360 1.5760 0.2862 0.159 Uiso 1 1 calc R U
H19C_3 H 1.1435 1.5895 0.2301 0.159 Uiso 1 1 calc R U
C20_3 C 0.8853(10) 1.6338(9) 0.5910(7) 0.052(2) Uani 1 1 d D U
C21_3 C 0.8929(13) 1.8013(11) 0.6287(9) 0.062(3) Uani 1 1 d D U
H21A_3 H 0.8826 1.8684 0.6056 0.074 Uiso 1 1 calc R U
H21B_3 H 0.9656 1.7878 0.6351 0.074 Uiso 1 1 calc R U
C22_3 C 0.8415(16) 1.7993(17) 0.7043(9) 0.066(4) Uani 1 1 d D U
H22A_3 H 0.7728 1.7788 0.6982 0.099 Uiso 1 1 calc R U
H22B_3 H 0.8407 1.8660 0.7264 0.099 Uiso 1 1 calc R U
H22C_3 H 0.8777 1.7517 0.7375 0.099 Uiso 1 1 calc R U
C23_3 C 0.7695(10) 1.4872(8) 0.6569(6) 0.045(2) Uani 1 1 d D U
C24_3 C 0.7414(9) 1.4304(12) 0.7852(6) 0.049(3) Uani 1 1 d D U
H24A_3 H 0.7103 1.3687 0.8026 0.059 Uiso 1 1 calc R U
H24B_3 H 0.6890 1.4848 0.7847 0.059 Uiso 1 1 calc R U
C25_3 C 0.8225(10) 1.4564(13) 0.8400(6) 0.051(3) Uani 1 1 d D U
C26_3 C 0.9024(11) 1.5094(13) 0.8193(7) 0.055(3) Uani 1 1 d D U
H26_3 H 0.9093 1.5288 0.7682 0.066 Uiso 1 1 calc R U
C27_3 C 0.9749(12) 1.5362(14) 0.8706(6) 0.057(3) Uani 1 1 d D U
H27_3 H 1.0302 1.5732 0.8546 0.068 Uiso 1 1 calc R U
C28_3 C 0.9645(11) 1.5075(15) 0.9459(7) 0.060(3) Uani 1 1 d D U
C29_3 C 0.8875(12) 1.4467(16) 0.9660(7) 0.064(3) Uani 1 1 d D U
H29_3 H 0.8827 1.4226 1.0162 0.077 Uiso 1 1 calc R U
C30_3 C 0.8190(11) 1.4213(14) 0.9146(7) 0.059(3) Uani 1 1 d D U
H30_3 H 0.7674 1.3788 0.9293 0.071 Uiso 1 1 calc R U
Br1_4 Br 0.5062(3) 1.0556(2) 0.99423(15) 0.0714(8) Uani 1 1 d D U
Si1_4 Si 0.4660(4) 1.0097(4) 0.2782(3) 0.0520(13) Uani 1 1 d D U
O1_4 O 0.4313(8) 0.9327(6) 0.3433(4) 0.045(2) Uani 1 1 d D U
O2_4 O 0.3236(13) 1.2089(8) 0.5596(8) 0.084(3) Uani 1 1 d D U
O3_4 O 0.4149(12) 1.0945(10) 0.6229(8) 0.078(3) Uani 1 1 d D U
O4_4 O 0.1817(10) 1.0224(10) 0.6361(7) 0.064(3) Uani 1 1 d D U
O5_4 O 0.0889(7) 0.8711(10) 0.5521(6) 0.060(3) Uani 1 1 d D U
H5_4 H 0.0904 0.9239 0.5802 0.090 Uiso 1 1 d R U
N1_4 N 0.2674(9) 0.8899(9) 0.6842(5) 0.046(2) Uani 1 1 d D U
H1_4 H 0.3122 0.8411 0.6758 0.055 Uiso 1 1 calc R U
C1_4 C 0.3777(11) 0.9406(9) 0.4081(6) 0.043(2) Uani 1 1 d D U
C2_4 C 0.4018(11) 1.0246(10) 0.4594(7) 0.048(3) Uani 1 1 d D U
H2A_4 H 0.4089 1.0865 0.4295 0.058 Uiso 1 1 calc R U
H2B_4 H 0.4664 1.0084 0.4844 0.058 Uiso 1 1 calc R U
C3_4 C 0.3206(10) 1.0423(8) 0.5188(6) 0.055(2) Uani 1 1 d D U
H3_4 H 0.2573 1.0680 0.4945 0.066 Uiso 1 1 calc R U
C4_4 C 0.3047(8) 0.9414(8) 0.5557(5) 0.048(2) Uani 1 1 d D U
H4_4 H 0.3723 0.9126 0.5695 0.057 Uiso 1 1 calc R U
C5_4 C 0.2602(7) 0.8686(8) 0.5014(6) 0.046(2) Uani 1 1 d D U
H5A_4 H 0.2713 0.8006 0.5240 0.055 Uiso 1 1 calc R U
C6_4 C 0.1467(8) 0.8816(10) 0.4852(7) 0.055(3) Uani 1 1 d D U
H6_4 H 0.1324 0.9500 0.4638 0.066 Uiso 1 1 calc R U
C7_4 C 0.1165(10) 0.8054(13) 0.4285(8) 0.060(3) Uani 1 1 d D U
H7A_4 H 0.1242 0.7380 0.4515 0.072 Uiso 1 1 calc R U
H7B_4 H 0.0449 0.8178 0.4167 0.072 Uiso 1 1 calc R U
C8_4 C 0.1749(10) 0.8064(13) 0.3576(7) 0.057(3) Uani 1 1 d D U
H8A_4 H 0.1627 0.8714 0.3316 0.068 Uiso 1 1 calc R U
H8B_4 H 0.1526 0.7532 0.3242 0.068 Uiso 1 1 calc R U
C9_4 C 0.2880(9) 0.7898(9) 0.3729(7) 0.049(3) Uani 1 1 d D U
H9A_4 H 0.3021 0.7222 0.3943 0.059 Uiso 1 1 calc R U
H9B_4 H 0.3266 0.7960 0.3257 0.059 Uiso 1 1 calc R U
C10_4 C 0.3165(8) 0.8676(9) 0.4274(5) 0.043(2) Uani 1 1 d D U
C11_4 C 0.5705(11) 1.0857(11) 0.3125(9) 0.122(7) Uani 1 1 d D U
H11_4 H 0.5395 1.1421 0.3422 0.146 Uiso 1 1 calc R U
C12_4 C 0.6323(18) 1.132(2) 0.2504(14) 0.129(8) Uani 1 1 d D U
H12A_4 H 0.6874 1.0849 0.2362 0.193 Uiso 1 1 calc R U
H12B_4 H 0.6594 1.1939 0.2682 0.193 Uiso 1 1 calc R U
H12C_4 H 0.5900 1.1461 0.2066 0.193 Uiso 1 1 calc R U
C13_4 C 0.6390(15) 1.028(2) 0.3634(14) 0.122(8) Uani 1 1 d D U
H13A_4 H 0.6026 1.0093 0.4088 0.182 Uiso 1 1 calc R U
H13B_4 H 0.6945 1.0695 0.3771 0.182 Uiso 1 1 calc R U
H13C_4 H 0.6652 0.9679 0.3379 0.182 Uiso 1 1 calc R U
C14_4 C 0.3578(13) 1.0960(13) 0.2526(13) 0.187(11) Uani 1 1 d D U
H14_4 H 0.3359 1.0799 0.2007 0.224 Uiso 1 1 calc R U
C15_4 C 0.2692(18) 1.096(3) 0.304(2) 0.187(11) Uani 1 1 d D U
H15A_4 H 0.2091 1.0856 0.2741 0.280 Uiso 1 1 calc R U
H15B_4 H 0.2621 1.1602 0.3293 0.280 Uiso 1 1 calc R U
H15C_4 H 0.2783 1.0420 0.3406 0.280 Uiso 1 1 calc R U
C16_4 C 0.398(2) 1.2059(15) 0.252(3) 0.189(11) Uani 1 1 d D U
H16A_4 H 0.3705 1.2424 0.2959 0.283 Uiso 1 1 calc R U
H16B_4 H 0.3767 1.2407 0.2062 0.283 Uiso 1 1 calc R U
H16C_4 H 0.4709 1.2023 0.2549 0.283 Uiso 1 1 calc R U
C17_4 C 0.5074(10) 0.9320(10) 0.1971(7) 0.060(3) Uani 1 1 d D U
H17_4 H 0.5314 0.9780 0.1572 0.072 Uiso 1 1 calc R U
C18_4 C 0.5960(13) 0.8558(13) 0.2164(11) 0.060(4) Uani 1 1 d D U
H18A_4 H 0.6558 0.8923 0.2275 0.090 Uiso 1 1 calc R U
H18B_4 H 0.6095 0.8119 0.1734 0.090 Uiso 1 1 calc R U
H18C_4 H 0.5781 0.8156 0.2602 0.090 Uiso 1 1 calc R U
C19_4 C 0.4207(14) 0.8731(15) 0.1632(11) 0.070(4) Uani 1 1 d D U
H19A_4 H 0.3974 0.8250 0.2003 0.105 Uiso 1 1 calc R U
H19B_4 H 0.4448 0.8374 0.1183 0.105 Uiso 1 1 calc R U
H19C_4 H 0.3654 0.9199 0.1495 0.105 Uiso 1 1 calc R U
C20_4 C 0.3540(13) 1.1165(9) 0.5753(8) 0.073(3) Uani 1 1 d D U
C21_4 C 0.3638(18) 1.2870(11) 0.6056(11) 0.088(4) Uani 1 1 d D U
H21A_4 H 0.3487 1.3529 0.5818 0.105 Uiso 1 1 calc R U
H21B_4 H 0.4373 1.2769 0.6086 0.105 Uiso 1 1 calc R U
C22_4 C 0.320(2) 1.2861(17) 0.6837(10) 0.089(5) Uani 1 1 d D U
H22A_4 H 0.2494 1.3095 0.6818 0.134 Uiso 1 1 calc R U
H22B_4 H 0.3565 1.3303 0.7159 0.134 Uiso 1 1 calc R U
H22C_4 H 0.3245 1.2179 0.7041 0.134 Uiso 1 1 calc R U
C23_4 C 0.2465(10) 0.9550(10) 0.6282(6) 0.050(2) Uani 1 1 d D U
C24_4 C 0.2212(9) 0.8954(12) 0.7566(6) 0.050(3) Uani 1 1 d D U
H24A_4 H 0.2036 0.8276 0.7728 0.060 Uiso 1 1 calc R U
H24B_4 H 0.1587 0.9374 0.7533 0.060 Uiso 1 1 calc R U
C25_4 C 0.2892(11) 0.9390(12) 0.8148(6) 0.051(2) Uani 1 1 d D U
C26_4 C 0.3564(12) 1.0081(12) 0.7966(7) 0.053(3) Uani 1 1 d D U
H26_4 H 0.3599 1.0315 0.7463 0.063 Uiso 1 1 calc R U
C27_4 C 0.4206(13) 1.0457(13) 0.8498(7) 0.058(3) Uani 1 1 d D U
H27_4 H 0.4677 1.0935 0.8359 0.070 Uiso 1 1 calc R U
C28_4 C 0.4140(11) 1.0115(13) 0.9241(7) 0.057(3) Uani 1 1 d D U
C29_4 C 0.3500(12) 0.9365(12) 0.9421(7) 0.056(3) Uani 1 1 d D U
H29_4 H 0.3506 0.9078 0.9910 0.067 Uiso 1 1 calc R U
C30_4 C 0.2862(11) 0.9043(12) 0.8895(7) 0.054(3) Uani 1 1 d D U
H30_4 H 0.2384 0.8572 0.9034 0.064 Uiso 1 1 calc R U

loop_
_atom_site_aniso_label
_atom_site_aniso_U_11
_atom_site_aniso_U_22
_atom_site_aniso_U_33
_atom_site_aniso_U_23
_atom_site_aniso_U_13
_atom_site_aniso_U_12
Br1_1 0.083(2) 0.238(5) 0.0513(18) 0.043(2) -0.0194(16) -0.034(2)
Si1_1 0.042(3) 0.038(2) 0.047(3) 0.0112(19) -0.001(2) 0.0011(19)
O1_1 0.036(4) 0.040(4) 0.054(4) 0.004(4) 0.003(4) -0.009(3)
O2_1 0.051(5) 0.061(5) 0.077(6) 0.028(5) 0.006(5) -0.011(4)
O3_1 0.053(6) 0.056(6) 0.064(6) 0.016(5) -0.006(5) -0.005(5)
O4_1 0.061(6) 0.058(6) 0.080(7) 0.029(5) 0.030(5) 0.039(5)
O5_1 0.076(7) 0.038(5) 0.095(7) 0.012(5) 0.032(6) -0.008(5)
N1_1 0.053(5) 0.053(5) 0.071(6) 0.034(5) 0.036(5) 0.028(5)
C1_1 0.035(4) 0.034(4) 0.058(5) 0.004(4) 0.004(4) -0.011(4)
C2_1 0.038(5) 0.037(5) 0.056(5) 0.006(4) 0.002(4) -0.010(4)
C3_1 0.039(4) 0.040(4) 0.062(5) 0.013(4) 0.010(4) -0.003(4)
C4_1 0.042(4) 0.034(4) 0.066(5) 0.015(4) 0.023(4) 0.006(4)
C5_1 0.045(4) 0.029(4) 0.070(5) 0.005(4) 0.022(4) -0.002(4)
C6_1 0.059(5) 0.033(5) 0.085(6) 0.007(4) 0.028(5) -0.006(4)
C7_1 0.057(6) 0.038(5) 0.090(7) -0.003(5) 0.024(5) -0.010(5)
C8_1 0.054(6) 0.037(5) 0.088(7) -0.010(5) 0.017(5) -0.012(5)
C9_1 0.045(5) 0.038(5) 0.081(6) -0.010(5) 0.013(5) -0.012(5)
C10_1 0.038(4) 0.030(4) 0.067(5) -0.001(4) 0.015(4) -0.010(4)
C11_1 0.086(9) 0.082(8) 0.056(8) 0.019(6) -0.009(7) -0.037(7)
C12_1 0.087(10) 0.079(9) 0.057(9) 0.019(7) -0.006(8) -0.031(8)
C13_1 0.089(10) 0.089(9) 0.058(9) 0.017(7) -0.012(8) -0.047(8)
C14_1 0.070(8) 0.067(8) 0.048(7) -0.006(6) -0.014(6) 0.011(6)
C15_1 0.070(9) 0.069(9) 0.047(8) 0.001(7) -0.020(7) 0.016(7)
C16_1 0.080(9) 0.078(9) 0.058(8) -0.008(7) -0.014(7) 0.005(7)
C17_1 0.066(8) 0.063(7) 0.061(8) 0.018(6) 0.026(6) 0.013(6)
C18_1 0.067(8) 0.056(8) 0.065(9) 0.021(7) 0.028(7) 0.014(7)
C19_1 0.068(8) 0.067(8) 0.061(9) 0.016(7) 0.027(7) 0.015(7)
C20_1 0.048(5) 0.052(5) 0.067(5) 0.019(4) 0.005(4) -0.006(4)
C21_1 0.053(6) 0.070(7) 0.082(8) 0.030(6) -0.002(6) -0.018(5)
C22_1 0.060(8) 0.075(8) 0.083(9) 0.034(7) -0.005(7) -0.019(7)
C23_1 0.051(5) 0.045(5) 0.070(5) 0.025(4) 0.031(4) 0.024(4)
C24_1 0.052(6) 0.074(6) 0.073(6) 0.042(5) 0.033(5) 0.029(5)
C25_1 0.044(5) 0.091(7) 0.072(6) 0.043(5) 0.025(5) 0.028(5)
C26_1 0.040(6) 0.104(8) 0.072(7) 0.039(6) 0.020(5) 0.023(6)
C27_1 0.041(6) 0.116(8) 0.073(7) 0.038(6) 0.013(5) 0.014(6)
C28_1 0.043(6) 0.118(8) 0.068(7) 0.044(6) 0.007(5) 0.019(6)
C29_1 0.052(6) 0.111(8) 0.073(7) 0.044(6) 0.014(6) 0.022(6)
C30_1 0.049(6) 0.100(8) 0.075(7) 0.043(6) 0.026(5) 0.025(6)
Br1_2 0.098(2) 0.147(3) 0.0545(17) 0.0262(18) -0.0410(17) -0.0303(19)
Si1_2 0.031(2) 0.053(3) 0.054(3) 0.013(2) -0.005(2) 0.0010(19)
O1_2 0.037(4) 0.044(4) 0.052(4) 0.007(4) -0.005(4) -0.011(3)
O2_2 0.055(5) 0.085(6) 0.062(6) 0.018(5) 0.000(4) -0.005(5)
O3_2 0.054(6) 0.077(7) 0.058(6) 0.014(5) -0.010(5) -0.001(5)
O4_2 0.069(6) 0.052(5) 0.059(6) 0.020(5) 0.023(5) 0.038(5)
O5_2 0.079(7) 0.045(5) 0.085(7) 0.020(5) 0.006(6) -0.020(5)
N1_2 0.057(5) 0.037(5) 0.058(5) 0.013(4) 0.018(4) 0.026(4)
C1_2 0.039(4) 0.040(4) 0.055(5) 0.009(4) -0.002(4) -0.012(4)
C2_2 0.043(5) 0.043(5) 0.054(5) 0.010(5) -0.004(4) -0.014(4)
C3_2 0.046(4) 0.049(5) 0.053(5) 0.009(4) 0.000(4) -0.005(4)
C4_2 0.050(5) 0.037(4) 0.056(5) 0.014(4) 0.010(4) 0.008(4)
C5_2 0.050(5) 0.036(4) 0.064(5) 0.011(4) 0.008(4) -0.004(4)
C6_2 0.065(5) 0.039(5) 0.079(6) 0.015(4) 0.009(5) -0.013(4)
C7_2 0.067(6) 0.044(5) 0.081(6) 0.011(5) 0.007(5) -0.016(5)
C8_2 0.061(6) 0.043(6) 0.077(7) 0.007(5) 0.006(5) -0.018(5)
C9_2 0.048(5) 0.039(5) 0.068(6) 0.005(5) 0.000(5) -0.018(4)
C10_2 0.042(5) 0.035(4) 0.061(5) 0.007(4) 0.004(4) -0.009(4)
C11_2 0.057(8) 0.060(7) 0.064(8) 0.011(6) -0.004(6) -0.007(6)
C12_2 0.064(8) 0.059(8) 0.068(9) 0.009(7) -0.002(7) -0.006(7)
C13_2 0.059(8) 0.062(8) 0.067(9) 0.009(7) -0.007(7) -0.015(6)
C14_2 0.043(6) 0.059(7) 0.054(6) -0.012(6) 0.000(5) 0.010(5)
C15_2 0.040(7) 0.067(8) 0.052(7) -0.012(7) -0.009(6) 0.012(6)
C16_2 0.051(7) 0.064(8) 0.058(8) -0.017(7) 0.001(6) 0.005(6)
C17_2 0.062(8) 0.095(10) 0.096(11) 0.016(9) 0.021(7) 0.015(7)
C18_2 0.064(9) 0.100(11) 0.097(12) 0.021(9) 0.020(8) 0.014(8)
C19_2 0.070(9) 0.090(10) 0.100(12) 0.012(9) 0.027(8) 0.015(8)
C20_2 0.051(5) 0.072(6) 0.057(5) 0.013(4) -0.006(4) -0.004(4)
C21_2 0.054(6) 0.084(8) 0.065(7) 0.016(6) -0.001(6) -0.015(6)
C22_2 0.058(7) 0.088(9) 0.073(9) 0.014(8) 0.004(7) -0.015(7)
C23_2 0.059(5) 0.041(5) 0.056(5) 0.018(4) 0.019(4) 0.030(4)
C24_2 0.057(6) 0.047(5) 0.060(6) 0.017(5) 0.010(5) 0.018(5)
C25_2 0.052(5) 0.060(6) 0.060(5) 0.021(5) 0.003(5) 0.017(5)
C26_2 0.050(6) 0.071(6) 0.058(6) 0.019(5) -0.004(5) 0.012(5)
C27_2 0.050(6) 0.080(7) 0.059(6) 0.018(5) -0.007(5) 0.012(5)
C28_2 0.049(6) 0.083(7) 0.058(6) 0.022(5) -0.009(5) 0.015(5)
C29_2 0.052(6) 0.077(7) 0.061(6) 0.019(5) 0.001(5) 0.017(5)
C30_2 0.054(6) 0.068(6) 0.060(6) 0.020(5) 0.004(5) 0.017(5)
Br1_3 0.111(2) 0.092(2) 0.0449(13) -0.0191(13) 0.0029(13) -0.0295(16)
Si1_3 0.074(3) 0.053(3) 0.040(3) -0.002(2) 0.018(2) 0.014(3)
O1_3 0.054(4) 0.047(4) 0.027(4) -0.009(3) 0.001(3) -0.008(4)
O2_3 0.053(5) 0.063(5) 0.052(5) -0.019(4) 0.018(4) -0.017(4)
O3_3 0.047(5) 0.080(6) 0.044(5) -0.017(5) 0.005(4) -0.018(5)
O4_3 0.040(5) 0.063(6) 0.051(5) 0.008(5) 0.009(5) 0.016(4)
O5_3 0.046(5) 0.060(6) 0.058(6) 0.009(5) -0.003(5) -0.014(5)
N1_3 0.043(5) 0.059(5) 0.038(5) 0.007(4) 0.007(4) 0.016(4)
C1_3 0.043(4) 0.041(4) 0.032(4) -0.008(4) -0.004(4) -0.012(4)
C2_3 0.039(5) 0.050(5) 0.033(5) -0.012(4) 0.005(4) -0.014(4)
C3_3 0.037(4) 0.049(4) 0.036(4) -0.009(4) 0.005(4) -0.011(4)
C4_3 0.033(4) 0.046(4) 0.037(4) 0.000(4) 0.000(4) -0.003(4)
C5_3 0.039(4) 0.044(4) 0.044(4) 0.002(4) -0.007(4) -0.008(4)
C6_3 0.042(5) 0.050(5) 0.055(5) 0.003(4) -0.007(4) -0.015(4)
C7_3 0.051(5) 0.053(6) 0.063(6) -0.002(5) -0.010(5) -0.016(5)
C8_3 0.053(6) 0.050(6) 0.058(6) -0.007(5) -0.016(5) -0.016(5)
C9_3 0.051(5) 0.045(5) 0.049(5) -0.003(5) -0.015(5) -0.013(5)
C10_3 0.042(4) 0.039(4) 0.039(4) -0.001(4) -0.013(4) -0.010(4)
C11_3 0.110(11) 0.085(9) 0.060(9) 0.001(7) 0.005(8) 0.027(8)
C12_3 0.106(11) 0.089(10) 0.065(9) 0.002(8) 0.001(9) 0.027(9)
C13_3 0.117(12) 0.088(10) 0.062(9) 0.005(8) 0.007(9) 0.036(9)
C14_3 0.090(10) 0.088(9) 0.045(7) 0.000(6) -0.010(7) 0.022(8)
C15_3 0.096(11) 0.097(10) 0.051(8) -0.007(8) -0.014(8) 0.018(9)
C16_3 0.089(11) 0.087(10) 0.049(8) -0.007(7) -0.005(8) 0.028(8)
C17_3 0.080(9) 0.114(13) 0.109(13) -0.002(10) 0.034(8) -0.022(8)
C18_3 0.077(10) 0.113(14) 0.108(14) -0.005(11) 0.025(9) -0.022(9)
C19_3 0.083(10) 0.121(14) 0.114(14) -0.001(11) 0.038(9) -0.023(9)
C20_3 0.048(5) 0.065(5) 0.045(5) -0.018(4) 0.012(4) -0.017(4)
C21_3 0.061(6) 0.067(6) 0.060(7) -0.022(6) 0.020(6) -0.023(6)
C22_3 0.068(8) 0.071(8) 0.061(8) -0.022(7) 0.021(7) -0.026(7)
C23_3 0.038(5) 0.056(5) 0.040(4) 0.009(4) 0.005(4) 0.013(4)
C24_3 0.051(5) 0.058(6) 0.038(5) 0.001(5) 0.011(4) 0.010(5)
C25_3 0.058(5) 0.059(5) 0.037(5) -0.007(4) 0.012(4) 0.005(5)
C26_3 0.068(6) 0.060(6) 0.036(5) -0.009(5) 0.009(5) -0.002(5)
C27_3 0.072(6) 0.061(6) 0.039(5) -0.006(5) 0.010(5) -0.005(5)
C28_3 0.075(6) 0.067(7) 0.038(5) -0.005(5) 0.016(5) -0.001(5)
C29_3 0.074(6) 0.075(7) 0.042(6) -0.005(5) 0.015(5) 0.001(6)
C30_3 0.063(6) 0.070(6) 0.042(5) -0.003(5) 0.015(5) 0.003(5)
Br1_4 0.106(2) 0.0643(15) 0.0425(12) -0.0001(10) -0.0070(12) 0.0095(13)
Si1_4 0.069(3) 0.045(3) 0.041(3) 0.004(2) 0.022(2) 0.004(2)
O1_4 0.052(4) 0.045(4) 0.038(4) 0.003(4) 0.006(4) -0.005(4)
O2_4 0.123(8) 0.054(5) 0.073(6) 0.003(5) 0.041(6) -0.005(5)
O3_4 0.114(8) 0.065(6) 0.055(6) -0.004(5) 0.026(6) -0.015(6)
O4_4 0.062(6) 0.070(6) 0.055(6) 0.025(5) 0.020(5) 0.033(5)
O5_4 0.038(5) 0.077(6) 0.064(6) 0.034(5) 0.005(5) 0.008(5)
N1_4 0.040(5) 0.055(5) 0.039(5) 0.018(4) 0.008(4) 0.019(4)
C1_4 0.046(5) 0.047(4) 0.038(4) 0.005(4) 0.008(4) -0.006(4)
C2_4 0.058(5) 0.051(5) 0.036(5) 0.003(4) 0.014(5) -0.004(5)
C3_4 0.070(5) 0.050(5) 0.043(5) 0.008(4) 0.019(4) 0.002(4)
C4_4 0.049(5) 0.051(5) 0.041(4) 0.018(4) 0.011(4) 0.011(4)
C5_4 0.039(4) 0.051(5) 0.046(4) 0.018(4) 0.003(4) 0.004(4)
C6_4 0.040(5) 0.064(5) 0.059(5) 0.028(4) 0.003(4) 0.000(4)
C7_4 0.051(6) 0.065(6) 0.064(6) 0.023(5) -0.001(5) -0.013(5)
C8_4 0.052(6) 0.060(6) 0.060(6) 0.020(5) -0.003(5) -0.014(5)
C9_4 0.049(5) 0.050(5) 0.049(5) 0.013(5) -0.001(5) -0.013(5)
C10_4 0.043(5) 0.046(5) 0.040(4) 0.012(4) 0.001(4) -0.005(4)
C11_4 0.121(12) 0.124(15) 0.126(15) -0.051(11) 0.077(9) -0.071(11)
C12_4 0.132(13) 0.126(15) 0.134(16) -0.048(12) 0.082(10) -0.070(12)
C13_4 0.117(13) 0.128(16) 0.125(16) -0.055(12) 0.068(10) -0.065(12)
C14_4 0.167(17) 0.172(17) 0.22(3) 0.048(17) 0.011(15) 0.066(14)
C15_4 0.160(17) 0.176(18) 0.22(3) 0.047(18) 0.009(16) 0.066(15)
C16_4 0.169(18) 0.171(18) 0.22(3) 0.047(18) 0.012(17) 0.060(15)
C17_4 0.066(8) 0.071(8) 0.042(7) -0.001(6) 0.000(6) 0.001(6)
C18_4 0.070(9) 0.062(8) 0.046(8) -0.001(7) 0.000(7) 0.005(7)
C19_4 0.072(9) 0.087(9) 0.050(8) -0.007(7) -0.003(7) -0.001(7)
C20_4 0.105(7) 0.055(5) 0.057(5) 0.002(5) 0.030(5) -0.009(5)
C21_4 0.132(9) 0.054(6) 0.077(8) 0.003(6) 0.041(7) -0.009(7)
C22_4 0.135(11) 0.053(8) 0.078(9) 0.003(7) 0.039(8) -0.010(8)
C23_4 0.046(5) 0.059(5) 0.043(5) 0.020(4) 0.013(4) 0.022(4)
C24_4 0.049(5) 0.059(6) 0.040(5) 0.012(5) 0.010(4) 0.017(5)
C25_4 0.056(5) 0.058(5) 0.037(5) 0.007(4) 0.008(4) 0.018(4)
C26_4 0.063(6) 0.059(6) 0.034(5) 0.005(5) 0.004(5) 0.015(5)
C27_4 0.069(6) 0.065(6) 0.039(5) 0.001(5) 0.004(5) 0.012(5)
C28_4 0.066(6) 0.065(6) 0.039(5) 0.000(5) 0.010(5) 0.016(5)
C29_4 0.063(6) 0.064(6) 0.040(5) 0.000(5) 0.008(5) 0.018(5)
C30_4 0.057(6) 0.063(6) 0.039(5) 0.006(5) 0.007(5) 0.017(5)

loop_
_atom_type_symbol
_atom_type_description
_atom_type_scat_dispersion_real
_atom_type_scat_dispersion_imag
_atom_type_scat_source
C C 0.0181 0.0091 'International Tables Vol C Tables 4.2.6.8 and 6.1.1.4'
H H 0.0000 0.0000 'International Tables Vol C Tables 4.2.6.8 and 6.1.1.4'
Br Br -0.6763 1.2805 'International Tables Vol C Tables 4.2.6.8 and 6.1.1.4'
N N 0.0311 0.0180 'International Tables Vol C Tables 4.2.6.8 and 6.1.1.4'
O O 0.0492 0.0322 'International Tables Vol C Tables 4.2.6.8 and 6.1.1.4'
Si Si 0.2541 0.3302 'International Tables Vol C Tables 4.2.6.8 and 6.1.1.4'

loop_
_geom_angle_atom_site_label_1
_geom_angle_atom_site_label_2
_geom_angle_atom_site_label_3
_geom_angle
O1_1 Si1_1 C11_1 112.7(5)
O1_1 Si1_1 C14_1 106.4(6)
O1_1 Si1_1 C17_1 108.4(5)
C11_1 Si1_1 C14_1 108.3(6)
C17_1 Si1_1 C11_1 111.3(6)
C17_1 Si1_1 C14_1 109.7(6)
C1_1 O1_1 Si1_1 135.9(8)
C20_1 O2_1 C21_1 116.9(11)
C6_1 O5_1 H5_1 109.5
C23_1 N1_1 H1_1 117.9
C23_1 N1_1 C24_1 124.2(9)
C24_1 N1_1 H1_1 117.9
O1_1 C1_1 C2_1 116.1(7)
C10_1 C1_1 O1_1 120.5(8)
C10_1 C1_1 C2_1 123.3(8)
C1_1 C2_1 H2A_1 109.0
C1_1 C2_1 H2B_1 109.0
C1_1 C2_1 C3_1 112.8(7)
H2A_1 C2_1 H2B_1 107.8
C3_1 C2_1 H2A_1 109.0
C3_1 C2_1 H2B_1 109.0
C2_1 C3_1 H3_1 109.4
C4_1 C3_1 C2_1 106.6(8)
C4_1 C3_1 H3_1 109.4
C20_1 C3_1 C2_1 110.9(8)
C20_1 C3_1 H3_1 109.4
C20_1 C3_1 C4_1 111.0(9)
C3_1 C4_1 H4_1 106.6
C3_1 C4_1 C5_1 112.3(8)
C5_1 C4_1 H4_1 106.6
C23_1 C4_1 C3_1 110.3(8)
C23_1 C4_1 H4_1 106.6
C23_1 C4_1 C5_1 113.9(9)
C4_1 C5_1 H5A_1 106.5
C4_1 C5_1 C6_1 117.5(9)
C6_1 C5_1 H5A_1 106.5
C10_1 C5_1 C4_1 111.2(7)
C10_1 C5_1 H5A_1 106.5
C10_1 C5_1 C6_1 108.0(8)
O5_1 C6_1 C5_1 111.4(9)
O5_1 C6_1 H6_1 109.0
O5_1 C6_1 C7_1 108.8(9)
C5_1 C6_1 H6_1 109.0
C7_1 C6_1 C5_1 109.7(9)
C7_1 C6_1 H6_1 109.0
C6_1 C7_1 H7A_1 108.7
C6_1 C7_1 H7B_1 108.7
H7A_1 C7_1 H7B_1 107.6
C8_1 C7_1 C6_1 114.1(9)
C8_1 C7_1 H7A_1 108.7
C8_1 C7_1 H7B_1 108.7
C7_1 C8_1 H8A_1 109.6
C7_1 C8_1 H8B_1 109.6
C7_1 C8_1 C9_1 110.4(10)
H8A_1 C8_1 H8B_1 108.1
C9_1 C8_1 H8A_1 109.6
C9_1 C8_1 H8B_1 109.6
C8_1 C9_1 H9A_1 110.3
C8_1 C9_1 H9B_1 110.3
H9A_1 C9_1 H9B_1 108.5
C10_1 C9_1 C8_1 107.3(9)
C10_1 C9_1 H9A_1 110.3
C10_1 C9_1 H9B_1 110.3
C1_1 C10_1 C5_1 121.7(8)
C1_1 C10_1 C9_1 122.7(9)
C9_1 C10_1 C5_1 115.5(7)
Si1_1 C11_1 H11_1 107.8
C12_1 C11_1 Si1_1 113.6(9)
C12_1 C11_1 H11_1 107.8
C13_1 C11_1 Si1_1 111.9(9)
C13_1 C11_1 H11_1 107.8
C13_1 C11_1 C12_1 107.6(11)
C11_1 C12_1 H12A_1 109.5
C11_1 C12_1 H12B_1 109.5
C11_1 C12_1 H12C_1 109.5
H12A_1 C12_1 H12B_1 109.5
H12A_1 C12_1 H12C_1 109.5
H12B_1 C12_1 H12C_1 109.5
C11_1 C13_1 H13A_1 109.5
C11_1 C13_1 H13B_1 109.5
C11_1 C13_1 H13C_1 109.5
H13A_1 C13_1 H13B_1 109.5
H13A_1 C13_1 H13C_1 109.5
H13B_1 C13_1 H13C_1 109.5
Si1_1 C14_1 H14_1 108.5
C15_1 C14_1 Si1_1 115.5(10)
C15_1 C14_1 H14_1 108.5
C15_1 C14_1 C16_1 108.1(11)
C16_1 C14_1 Si1_1 107.6(9)
C16_1 C14_1 H14_1 108.5
C14_1 C15_1 H15A_1 109.5
C14_1 C15_1 H15B_1 109.5
C14_1 C15_1 H15C_1 109.5
H15A_1 C15_1 H15B_1 109.5
H15A_1 C15_1 H15C_1 109.5
H15B_1 C15_1 H15C_1 109.5
C14_1 C16_1 H16A_1 109.5
C14_1 C16_1 H16B_1 109.5
C14_1 C16_1 H16C_1 109.5
H16A_1 C16_1 H16B_1 109.5
H16A_1 C16_1 H16C_1 109.5
H16B_1 C16_1 H16C_1 109.5
Si1_1 C17_1 H17_1 105.8
C18_1 C17_1 Si1_1 115.6(9)
C18_1 C17_1 H17_1 105.8
C18_1 C17_1 C19_1 110.1(10)
C19_1 C17_1 Si1_1 113.0(9)
C19_1 C17_1 H17_1 105.8
C17_1 C18_1 H18A_1 109.5
C17_1 C18_1 H18B_1 109.5
C17_1 C18_1 H18C_1 109.5
H18A_1 C18_1 H18B_1 109.5
H18A_1 C18_1 H18C_1 109.5
H18B_1 C18_1 H18C_1 109.5
C17_1 C19_1 H19A_1 109.5
C17_1 C19_1 H19B_1 109.5
C17_1 C19_1 H19C_1 109.5
H19A_1 C19_1 H19B_1 109.5
H19A_1 C19_1 H19C_1 109.5
H19B_1 C19_1 H19C_1 109.5
O2_1 C20_1 C3_1 112.4(10)
O3_1 C20_1 O2_1 124.3(10)
O3_1 C20_1 C3_1 122.8(10)
O2_1 C21_1 H21A_1 109.5
O2_1 C21_1 H21B_1 109.5
O2_1 C21_1 C22_1 110.7(10)
H21A_1 C21_1 H21B_1 108.1
C22_1 C21_1 H21A_1 109.5
C22_1 C21_1 H21B_1 109.5
C21_1 C22_1 H22A_1 109.5
C21_1 C22_1 H22B_1 109.5
C21_1 C22_1 H22C_1 109.5
H22A_1 C22_1 H22B_1 109.5
H22A_1 C22_1 H22C_1 109.5
H22B_1 C22_1 H22C_1 109.5
O4_1 C23_1 N1_1 122.1(9)
O4_1 C23_1 C4_1 122.1(9)
N1_1 C23_1 C4_1 115.8(8)
N1_1 C24_1 H24A_1 109.2
N1_1 C24_1 H24B_1 109.2
N1_1 C24_1 C25_1 112.1(9)
H24A_1 C24_1 H24B_1 107.9
C25_1 C24_1 H24A_1 109.2
C25_1 C24_1 H24B_1 109.2
C26_1 C25_1 C24_1 122.1(10)
C26_1 C25_1 C30_1 117.8(10)
C30_1 C25_1 C24_1 120.1(10)
C25_1 C26_1 H26_1 118.9
C25_1 C26_1 C27_1 122.2(10)
C27_1 C26_1 H26_1 118.9
C26_1 C27_1 H27_1 120.7
C26_1 C27_1 C28_1 118.6(11)
C28_1 C27_1 H27_1 120.7
C27_1 C28_1 Br1_1 119.6(9)
C29_1 C28_1 Br1_1 120.9(9)
C29_1 C28_1 C27_1 119.5(11)
C28_1 C29_1 H29_1 119.9
C30_1 C29_1 C28_1 120.3(11)
C30_1 C29_1 H29_1 119.9
C25_1 C30_1 H30_1 119.3
C29_1 C30_1 C25_1 121.4(11)
C29_1 C30_1 H30_1 119.3
O1_2 Si1_2 C11_2 109.6(5)
O1_2 Si1_2 C14_2 105.6(5)
O1_2 Si1_2 C17_2 110.7(5)
C14_2 Si1_2 C11_2 108.9(6)
C17_2 Si1_2 C11_2 110.0(6)
C17_2 Si1_2 C14_2 112.0(6)
C1_2 O1_2 Si1_2 136.7(6)
C20_2 O2_2 C21_2 117.9(10)
C6_2 O5_2 H5_2 109.6
C23_2 N1_2 H1_2 117.3
C23_2 N1_2 C24_2 125.5(9)
C24_2 N1_2 H1_2 117.3
O1_2 C1_2 C2_2 116.7(7)
C10_2 C1_2 O1_2 119.5(8)
C10_2 C1_2 C2_2 123.4(8)
C1_2 C2_2 H2A_2 109.5
C1_2 C2_2 H2B_2 109.5
C1_2 C2_2 C3_2 110.8(7)
H2A_2 C2_2 H2B_2 108.1
C3_2 C2_2 H2A_2 109.5
C3_2 C2_2 H2B_2 109.5
C2_2 C3_2 H3_2 108.4
C4_2 C3_2 C2_2 107.6(8)
C4_2 C3_2 H3_2 108.4
C20_2 C3_2 C2_2 110.9(8)
C20_2 C3_2 H3_2 108.4
C20_2 C3_2 C4_2 112.9(9)
C3_2 C4_2 H4_2 107.3
C3_2 C4_2 C5_2 110.2(8)
C5_2 C4_2 H4_2 107.3
C23_2 C4_2 C3_2 110.5(8)
C23_2 C4_2 H4_2 107.3
C23_2 C4_2 C5_2 114.0(9)
C4_2 C5_2 H5A_2 107.0
C4_2 C5_2 C6_2 117.5(9)
C6_2 C5_2 H5A_2 107.0
C10_2 C5_2 C4_2 110.2(7)
C10_2 C5_2 H5A_2 107.0
C10_2 C5_2 C6_2 107.5(8)
O5_2 C6_2 C5_2 110.9(9)
O5_2 C6_2 H6_2 109.2
O5_2 C6_2 C7_2 108.5(9)
C5_2 C6_2 H6_2 109.2
C7_2 C6_2 C5_2 110.0(9)
C7_2 C6_2 H6_2 109.2
C6_2 C7_2 H7A_2 108.7
C6_2 C7_2 H7B_2 108.7
H7A_2 C7_2 H7B_2 107.6
C8_2 C7_2 C6_2 114.2(9)
C8_2 C7_2 H7A_2 108.7
C8_2 C7_2 H7B_2 108.7
C7_2 C8_2 H8A_2 109.5
C7_2 C8_2 H8B_2 109.5
C7_2 C8_2 C9_2 110.9(10)
H8A_2 C8_2 H8B_2 108.1
C9_2 C8_2 H8A_2 109.5
C9_2 C8_2 H8B_2 109.5
C8_2 C9_2 H9A_2 110.3
C8_2 C9_2 H9B_2 110.3
H9A_2 C9_2 H9B_2 108.5
C10_2 C9_2 C8_2 107.1(9)
C10_2 C9_2 H9A_2 110.3
C10_2 C9_2 H9B_2 110.3
C1_2 C10_2 C5_2 122.6(8)
C1_2 C10_2 C9_2 121.6(9)
C9_2 C10_2 C5_2 115.7(8)
Si1_2 C11_2 H11_2 106.9
C12_2 C11_2 Si1_2 113.2(9)
C12_2 C11_2 H11_2 106.9
C13_2 C11_2 Si1_2 113.5(9)
C13_2 C11_2 H11_2 106.9
C13_2 C11_2 C12_2 109.0(11)
C11_2 C12_2 H12A_2 109.5
C11_2 C12_2 H12B_2 109.5
C11_2 C12_2 H12C_2 109.5
H12A_2 C12_2 H12B_2 109.5
H12A_2 C12_2 H12C_2 109.5
H12B_2 C12_2 H12C_2 109.5
C11_2 C13_2 H13A_2 109.5
C11_2 C13_2 H13B_2 109.5
C11_2 C13_2 H13C_2 109.5
H13A_2 C13_2 H13B_2 109.5
H13A_2 C13_2 H13C_2 109.5
H13B_2 C13_2 H13C_2 109.5
Si1_2 C14_2 H14_2 109.1
C15_2 C14_2 Si1_2 113.7(10)
C15_2 C14_2 H14_2 109.1
C15_2 C14_2 C16_2 108.1(11)
C16_2 C14_2 Si1_2 107.6(8)
C16_2 C14_2 H14_2 109.1
C14_2 C15_2 H15A_2 109.5
C14_2 C15_2 H15B_2 109.5
C14_2 C15_2 H15C_2 109.5
H15A_2 C15_2 H15B_2 109.5
H15A_2 C15_2 H15C_2 109.5
H15B_2 C15_2 H15C_2 109.5
C14_2 C16_2 H16A_2 109.5
C14_2 C16_2 H16B_2 109.5
C14_2 C16_2 H16C_2 109.5
H16A_2 C16_2 H16B_2 109.5
H16A_2 C16_2 H16C_2 109.5
H16B_2 C16_2 H16C_2 109.5
Si1_2 C17_2 H17_2 105.5
C18_2 C17_2 Si1_2 115.1(9)
C18_2 C17_2 H17_2 105.5
C19_2 C17_2 Si1_2 113.4(9)
C19_2 C17_2 H17_2 105.5
C19_2 C17_2 C18_2 110.9(11)
C17_2 C18_2 H18A_2 109.5
C17_2 C18_2 H18B_2 109.5
C17_2 C18_2 H18C_2 109.5
H18A_2 C18_2 H18B_2 109.5
H18A_2 C18_2 H18C_2 109.5
H18B_2 C18_2 H18C_2 109.5
C17_2 C19_2 H19A_2 109.5
C17_2 C19_2 H19B_2 109.5
C17_2 C19_2 H19C_2 109.5
H19A_2 C19_2 H19B_2 109.5
H19A_2 C19_2 H19C_2 109.5
H19B_2 C19_2 H19C_2 109.5
O2_2 C20_2 C3_2 110.7(10)
O3_2 C20_2 O2_2 125.6(11)
O3_2 C20_2 C3_2 123.1(11)
O2_2 C21_2 H21A_2 109.8
O2_2 C21_2 H21B_2 109.8
O2_2 C21_2 C22_2 109.4(10)
H21A_2 C21_2 H21B_2 108.2
C22_2 C21_2 H21A_2 109.8
C22_2 C21_2 H21B_2 109.8
C21_2 C22_2 H22A_2 109.5
C21_2 C22_2 H22B_2 109.5
C21_2 C22_2 H22C_2 109.5
H22A_2 C22_2 H22B_2 109.5
H22A_2 C22_2 H22C_2 109.5
H22B_2 C22_2 H22C_2 109.5
O4_2 C23_2 N1_2 120.5(9)
O4_2 C23_2 C4_2 121.3(9)
N1_2 C23_2 C4_2 118.2(8)
N1_2 C24_2 H24A_2 109.1
N1_2 C24_2 H24B_2 109.1
N1_2 C24_2 C25_2 112.4(9)
H24A_2 C24_2 H24B_2 107.9
C25_2 C24_2 H24A_2 109.1
C25_2 C24_2 H24B_2 109.1
C26_2 C25_2 C24_2 122.6(10)
C26_2 C25_2 C30_2 117.5(10)
C30_2 C25_2 C24_2 119.9(10)
C25_2 C26_2 H26_2 119.0
C25_2 C26_2 C27_2 122.0(10)
C27_2 C26_2 H26_2 119.0
C26_2 C27_2 H27_2 120.5
C26_2 C27_2 C28_2 119.1(11)
C28_2 C27_2 H27_2 120.5
C27_2 C28_2 Br1_2 119.8(9)
C29_2 C28_2 Br1_2 120.9(9)
C29_2 C28_2 C27_2 118.9(11)
C28_2 C29_2 H29_2 120.0
C30_2 C29_2 C28_2 120.0(11)
C30_2 C29_2 H29_2 120.0
C25_2 C30_2 H30_2 118.9
C29_2 C30_2 C25_2 122.1(11)
C29_2 C30_2 H30_2 118.9
O1_3 Si1_3 C11_3 112.6(5)
O1_3 Si1_3 C14_3 106.3(6)
O1_3 Si1_3 C17_3 108.0(5)
C11_3 Si1_3 C14_3 110.0(6)
C17_3 Si1_3 C11_3 108.9(6)
C17_3 Si1_3 C14_3 111.0(7)
C1_3 O1_3 Si1_3 137.2(7)
C20_3 O2_3 C21_3 116.2(10)
C6_3 O5_3 H5_3 109.5
C23_3 N1_3 H1_3 118.9
C23_3 N1_3 C24_3 122.3(9)
C24_3 N1_3 H1_3 118.9
O1_3 C1_3 C2_3 117.2(7)
C10_3 C1_3 O1_3 120.2(7)
C10_3 C1_3 C2_3 122.5(8)
C1_3 C2_3 H2A_3 109.0
C1_3 C2_3 H2B_3 109.0
C1_3 C2_3 C3_3 112.8(7)
H2A_3 C2_3 H2B_3 107.8
C3_3 C2_3 H2A_3 109.0
C3_3 C2_3 H2B_3 109.0
C2_3 C3_3 H3_3 109.9
C4_3 C3_3 C2_3 107.3(8)
C4_3 C3_3 H3_3 109.9
C20_3 C3_3 C2_3 109.8(8)
C20_3 C3_3 H3_3 109.9
C20_3 C3_3 C4_3 110.1(8)
C3_3 C4_3 H4_3 106.9
C3_3 C4_3 C5_3 111.2(8)
C5_3 C4_3 H4_3 106.9
C23_3 C4_3 C3_3 110.3(8)
C23_3 C4_3 H4_3 106.9
C23_3 C4_3 C5_3 114.3(8)
C4_3 C5_3 H5A_3 107.2
C4_3 C5_3 C6_3 115.5(8)
C6_3 C5_3 H5A_3 107.2
C10_3 C5_3 C4_3 111.2(7)
C10_3 C5_3 H5A_3 107.2
C10_3 C5_3 C6_3 108.3(8)
O5_3 C6_3 C5_3 110.2(9)
O5_3 C6_3 H6_3 108.9
O5_3 C6_3 C7_3 110.9(9)
C5_3 C6_3 H6_3 108.9
C7_3 C6_3 C5_3 109.1(9)
C7_3 C6_3 H6_3 108.9
C6_3 C7_3 H7A_3 108.9
C6_3 C7_3 H7B_3 108.9
H7A_3 C7_3 H7B_3 107.8
C8_3 C7_3 C6_3 113.2(9)
C8_3 C7_3 H7A_3 108.9
C8_3 C7_3 H7B_3 108.9
C7_3 C8_3 H8A_3 109.3
C7_3 C8_3 H8B_3 109.3
C7_3 C8_3 C9_3 111.7(10)
H8A_3 C8_3 H8B_3 107.9
C9_3 C8_3 H8A_3 109.3
C9_3 C8_3 H8B_3 109.3
C8_3 C9_3 H9A_3 110.4
C8_3 C9_3 H9B_3 110.4
H9A_3 C9_3 H9B_3 108.6
C10_3 C9_3 C8_3 106.6(9)
C10_3 C9_3 H9A_3 110.4
C10_3 C9_3 H9B_3 110.4
C1_3 C10_3 C5_3 122.6(8)
C1_3 C10_3 C9_3 122.2(8)
C9_3 C10_3 C5_3 115.0(7)
Si1_3 C11_3 H11_3 105.9
C12_3 C11_3 Si1_3 114.9(10)
C12_3 C11_3 H11_3 105.9
C13_3 C11_3 Si1_3 114.1(10)
C13_3 C11_3 H11_3 105.9
C13_3 C11_3 C12_3 109.5(12)
C11_3 C12_3 H12A_3 109.5
C11_3 C12_3 H12B_3 109.5
C11_3 C12_3 H12C_3 109.5
H12A_3 C12_3 H12B_3 109.5
H12A_3 C12_3 H12C_3 109.5
H12B_3 C12_3 H12C_3 109.5
C11_3 C13_3 H13A_3 109.5
C11_3 C13_3 H13B_3 109.5
C11_3 C13_3 H13C_3 109.5
H13A_3 C13_3 H13B_3 109.5
H13A_3 C13_3 H13C_3 109.5
H13B_3 C13_3 H13C_3 109.5
Si1_3 C14_3 H14_3 108.5
C15_3 C14_3 Si1_3 114.7(10)
C15_3 C14_3 H14_3 108.5
C15_3 C14_3 C16_3 108.4(11)
C16_3 C14_3 Si1_3 108.0(9)
C16_3 C14_3 H14_3 108.5
C14_3 C15_3 H15A_3 109.5
C14_3 C15_3 H15B_3 109.5
C14_3 C15_3 H15C_3 109.5
H15A_3 C15_3 H15B_3 109.5
H15A_3 C15_3 H15C_3 109.5
H15B_3 C15_3 H15C_3 109.5
C14_3 C16_3 H16A_3 109.5
C14_3 C16_3 H16B_3 109.5
C14_3 C16_3 H16C_3 109.5
H16A_3 C16_3 H16B_3 109.5
H16A_3 C16_3 H16C_3 109.5
H16B_3 C16_3 H16C_3 109.5
Si1_3 C17_3 H17_3 105.5
C18_3 C17_3 Si1_3 116.0(9)
C18_3 C17_3 H17_3 105.5
C19_3 C17_3 Si1_3 112.6(10)
C19_3 C17_3 H17_3 105.5
C19_3 C17_3 C18_3 110.9(12)
C17_3 C18_3 H18A_3 109.5
C17_3 C18_3 H18B_3 109.5
C17_3 C18_3 H18C_3 109.5
H18A_3 C18_3 H18B_3 109.5
H18A_3 C18_3 H18C_3 109.5
H18B_3 C18_3 H18C_3 109.5
C17_3 C19_3 H19A_3 109.5
C17_3 C19_3 H19B_3 109.5
C17_3 C19_3 H19C_3 109.5
H19A_3 C19_3 H19B_3 109.5
H19A_3 C19_3 H19C_3 109.5
H19B_3 C19_3 H19C_3 109.5
O2_3 C20_3 C3_3 113.0(10)
O3_3 C20_3 O2_3 124.7(10)
O3_3 C20_3 C3_3 122.3(10)
O2_3 C21_3 H21A_3 109.6
O2_3 C21_3 H21B_3 109.6
O2_3 C21_3 C22_3 110.5(10)
H21A_3 C21_3 H21B_3 108.1
C22_3 C21_3 H21A_3 109.6
C22_3 C21_3 H21B_3 109.6
C21_3 C22_3 H22A_3 109.5
C21_3 C22_3 H22B_3 109.5
C21_3 C22_3 H22C_3 109.5
H22A_3 C22_3 H22B_3 109.5
H22A_3 C22_3 H22C_3 109.5
H22B_3 C22_3 H22C_3 109.5
O4_3 C23_3 N1_3 119.9(9)
O4_3 C23_3 C4_3 123.2(9)
N1_3 C23_3 C4_3 116.7(8)
N1_3 C24_3 H24A_3 109.1
N1_3 C24_3 H24B_3 109.1
N1_3 C24_3 C25_3 112.4(9)
H24A_3 C24_3 H24B_3 107.9
C25_3 C24_3 H24A_3 109.1
C25_3 C24_3 H24B_3 109.1
C26_3 C25_3 C24_3 122.5(9)
C26_3 C25_3 C30_3 117.5(10)
C30_3 C25_3 C24_3 119.9(10)
C25_3 C26_3 H26_3 118.9
C25_3 C26_3 C27_3 122.2(10)
C27_3 C26_3 H26_3 118.9
C26_3 C27_3 H27_3 120.7
C26_3 C27_3 C28_3 118.7(10)
C28_3 C27_3 H27_3 120.7
C27_3 C28_3 Br1_3 119.6(9)
C29_3 C28_3 Br1_3 120.1(9)
C29_3 C28_3 C27_3 119.0(10)
C28_3 C29_3 H29_3 119.8
C30_3 C29_3 C28_3 120.5(11)
C30_3 C29_3 H29_3 119.8
C25_3 C30_3 H30_3 119.2
C29_3 C30_3 C25_3 121.6(11)
C29_3 C30_3 H30_3 119.2
O1_4 Si1_4 C11_4 110.5(5)
O1_4 Si1_4 C14_4 109.2(7)
O1_4 Si1_4 C17_4 106.4(5)
C14_4 Si1_4 C11_4 108.8(6)
C17_4 Si1_4 C11_4 110.8(5)
C17_4 Si1_4 C14_4 111.1(7)
C1_4 O1_4 Si1_4 135.6(8)
C20_4 O2_4 C21_4 116.7(11)
C6_4 O5_4 H5_4 111.7
C23_4 N1_4 H1_4 118.1
C23_4 N1_4 C24_4 123.7(9)
C24_4 N1_4 H1_4 118.1
O1_4 C1_4 C2_4 116.7(7)
C10_4 C1_4 O1_4 119.3(8)
C10_4 C1_4 C2_4 123.5(8)
C1_4 C2_4 H2A_4 109.3
C1_4 C2_4 H2B_4 109.3
C1_4 C2_4 C3_4 111.4(8)
H2A_4 C2_4 H2B_4 108.0
C3_4 C2_4 H2A_4 109.3
C3_4 C2_4 H2B_4 109.3
C2_4 C3_4 H3_4 109.9
C4_4 C3_4 C2_4 106.3(8)
C4_4 C3_4 H3_4 109.9
C20_4 C3_4 C2_4 109.8(9)
C20_4 C3_4 H3_4 109.9
C20_4 C3_4 C4_4 111.0(9)
C3_4 C4_4 H4_4 106.7
C3_4 C4_4 C5_4 111.8(8)
C5_4 C4_4 H4_4 106.7
C23_4 C4_4 C3_4 110.2(8)
C23_4 C4_4 H4_4 106.7
C23_4 C4_4 C5_4 114.2(9)
C4_4 C5_4 H5A_4 106.4
C4_4 C5_4 C6_4 117.5(9)
C6_4 C5_4 H5A_4 106.4
C10_4 C5_4 C4_4 110.7(7)
C10_4 C5_4 H5A_4 106.4
C10_4 C5_4 C6_4 108.7(8)
O5_4 C6_4 C5_4 111.3(9)
O5_4 C6_4 H6_4 108.7
O5_4 C6_4 C7_4 109.3(9)
C5_4 C6_4 H6_4 108.7
C7_4 C6_4 C5_4 110.2(9)
C7_4 C6_4 H6_4 108.7
C6_4 C7_4 H7A_4 108.7
C6_4 C7_4 H7B_4 108.7
H7A_4 C7_4 H7B_4 107.6
C8_4 C7_4 C6_4 114.1(9)
C8_4 C7_4 H7A_4 108.7
C8_4 C7_4 H7B_4 108.7
C7_4 C8_4 H8A_4 109.4
C7_4 C8_4 H8B_4 109.4
C7_4 C8_4 C9_4 111.0(9)
H8A_4 C8_4 H8B_4 108.0
C9_4 C8_4 H8A_4 109.4
C9_4 C8_4 H8B_4 109.4
C8_4 C9_4 H9A_4 110.2
C8_4 C9_4 H9B_4 110.2
H9A_4 C9_4 H9B_4 108.5
C10_4 C9_4 C8_4 107.4(9)
C10_4 C9_4 H9A_4 110.2
C10_4 C9_4 H9B_4 110.2
C1_4 C10_4 C5_4 121.8(8)
C1_4 C10_4 C9_4 122.0(8)
C9_4 C10_4 C5_4 115.6(7)
Si1_4 C11_4 H11_4 107.1
C12_4 C11_4 Si1_4 114.3(10)
C12_4 C11_4 H11_4 107.1
C13_4 C11_4 Si1_4 112.5(10)
C13_4 C11_4 H11_4 107.1
C13_4 C11_4 C12_4 108.4(12)
C11_4 C12_4 H12A_4 109.5
C11_4 C12_4 H12B_4 109.5
C11_4 C12_4 H12C_4 109.5
H12A_4 C12_4 H12B_4 109.5
H12A_4 C12_4 H12C_4 109.5
H12B_4 C12_4 H12C_4 109.5
C11_4 C13_4 H13A_4 109.5
C11_4 C13_4 H13B_4 109.5
C11_4 C13_4 H13C_4 109.5
H13A_4 C13_4 H13B_4 109.5
H13A_4 C13_4 H13C_4 109.5
H13B_4 C13_4 H13C_4 109.5
Si1_4 C14_4 H14_4 108.7
C15_4 C14_4 Si1_4 116.6(12)
C15_4 C14_4 H14_4 108.7
C15_4 C14_4 C16_4 107.4(12)
C16_4 C14_4 Si1_4 106.6(9)
C16_4 C14_4 H14_4 108.6
C14_4 C15_4 H15A_4 109.5
C14_4 C15_4 H15B_4 109.5
C14_4 C15_4 H15C_4 109.5
H15A_4 C15_4 H15B_4 109.5
H15A_4 C15_4 H15C_4 109.5
H15B_4 C15_4 H15C_4 109.5
C14_4 C16_4 H16A_4 109.5
C14_4 C16_4 H16B_4 109.5
C14_4 C16_4 H16C_4 109.5
H16A_4 C16_4 H16B_4 109.5
H16A_4 C16_4 H16C_4 109.5
H16B_4 C16_4 H16C_4 109.5
Si1_4 C17_4 H17_4 107.5
C18_4 C17_4 Si1_4 113.2(8)
C18_4 C17_4 H17_4 107.5
C19_4 C17_4 Si1_4 112.5(9)
C19_4 C17_4 H17_4 107.5
C19_4 C17_4 C18_4 108.4(11)
C17_4 C18_4 H18A_4 109.5
C17_4 C18_4 H18B_4 109.5
C17_4 C18_4 H18C_4 109.5
H18A_4 C18_4 H18B_4 109.5
H18A_4 C18_4 H18C_4 109.5
H18B_4 C18_4 H18C_4 109.5
C17_4 C19_4 H19A_4 109.5
C17_4 C19_4 H19B_4 109.5
C17_4 C19_4 H19C_4 109.5
H19A_4 C19_4 H19B_4 109.5
H19A_4 C19_4 H19C_4 109.5
H19B_4 C19_4 H19C_4 109.5
O2_4 C20_4 C3_4 113.1(11)
O3_4 C20_4 O2_4 123.6(11)
O3_4 C20_4 C3_4 122.3(11)
O2_4 C21_4 H21A_4 109.4
O2_4 C21_4 H21B_4 109.4
O2_4 C21_4 C22_4 111.1(11)
H21A_4 C21_4 H21B_4 108.0
C22_4 C21_4 H21A_4 109.4
C22_4 C21_4 H21B_4 109.4
C21_4 C22_4 H22A_4 109.5
C21_4 C22_4 H22B_4 109.5
C21_4 C22_4 H22C_4 109.5
H22A_4 C22_4 H22B_4 109.5
H22A_4 C22_4 H22C_4 109.5
H22B_4 C22_4 H22C_4 109.5
O4_4 C23_4 N1_4 120.7(9)
O4_4 C23_4 C4_4 121.9(9)
N1_4 C23_4 C4_4 117.4(8)
N1_4 C24_4 H24A_4 109.2
N1_4 C24_4 H24B_4 109.2
N1_4 C24_4 C25_4 111.9(9)
H24A_4 C24_4 H24B_4 107.9
C25_4 C24_4 H24A_4 109.2
C25_4 C24_4 H24B_4 109.2
C26_4 C25_4 C24_4 122.1(9)
C26_4 C25_4 C30_4 118.1(10)
C30_4 C25_4 C24_4 119.7(10)
C25_4 C26_4 H26_4 119.1
C25_4 C26_4 C27_4 121.9(10)
C27_4 C26_4 H26_4 119.1
C26_4 C27_4 H27_4 120.7
C26_4 C27_4 C28_4 118.6(11)
C28_4 C27_4 H27_4 120.7
C27_4 C28_4 Br1_4 118.5(9)
C29_4 C28_4 Br1_4 121.0(8)
C29_4 C28_4 C27_4 119.8(10)
C28_4 C29_4 H29_4 120.2
C30_4 C29_4 C28_4 119.6(10)
C30_4 C29_4 H29_4 120.2
C25_4 C30_4 H30_4 119.2
C29_4 C30_4 C25_4 121.6(11)
C29_4 C30_4 H30_4 119.2

loop_
_geom_bond_atom_site_label_1
_geom_bond_atom_site_label_2
_geom_bond_distance
Br1_1 C28_1 1.883(11)
Si1_1 O1_1 1.628(7)
Si1_1 C11_1 1.875(12)
Si1_1 C14_1 1.882(11)
Si1_1 C17_1 1.850(12)
O1_1 C1_1 1.363(9)
O2_1 C20_1 1.315(13)
O2_1 C21_1 1.459(12)
O3_1 C20_1 1.208(13)
O4_1 C23_1 1.233(10)
O5_1 H5_1 0.8400
O5_1 C6_1 1.430(12)
N1_1 H1_1 0.8800
N1_1 C23_1 1.343(11)
N1_1 C24_1 1.430(12)
C1_1 C2_1 1.506(10)
C1_1 C10_1 1.344(10)
C2_1 H2A_1 0.9900
C2_1 H2B_1 0.9900
C2_1 C3_1 1.522(11)
C3_1 H3_1 1.0000
C3_1 C4_1 1.519(11)
C3_1 C20_1 1.507(13)
C4_1 H4_1 1.0000
C4_1 C5_1 1.522(12)
C4_1 C23_1 1.515(12)
C5_1 H5A_1 1.0000
C5_1 C6_1 1.557(11)
C5_1 C10_1 1.517(12)
C6_1 H6_1 1.0000
C6_1 C7_1 1.513(14)
C7_1 H7A_1 0.9900
C7_1 H7B_1 0.9900
C7_1 C8_1 1.486(15)
C8_1 H8A_1 0.9900
C8_1 H8B_1 0.9900
C8_1 C9_1 1.552(12)
C9_1 H9A_1 0.9900
C9_1 H9B_1 0.9900
C9_1 C10_1 1.497(11)
C11_1 H11_1 1.0000
C11_1 C12_1 1.525(17)
C11_1 C13_1 1.488(16)
C12_1 H12A_1 0.9800
C12_1 H12B_1 0.9800
C12_1 H12C_1 0.9800
C13_1 H13A_1 0.9800
C13_1 H13B_1 0.9800
C13_1 H13C_1 0.9800
C14_1 H14_1 1.0000
C14_1 C15_1 1.491(18)
C14_1 C16_1 1.586(17)
C15_1 H15A_1 0.9800
C15_1 H15B_1 0.9800
C15_1 H15C_1 0.9800
C16_1 H16A_1 0.9800
C16_1 H16B_1 0.9800
C16_1 H16C_1 0.9800
C17_1 H17_1 1.0000
C17_1 C18_1 1.558(16)
C17_1 C19_1 1.558(15)
C18_1 H18A_1 0.9800
C18_1 H18B_1 0.9800
C18_1 H18C_1 0.9800
C19_1 H19A_1 0.9800
C19_1 H19B_1 0.9800
C19_1 H19C_1 0.9800
C21_1 H21A_1 0.9900
C21_1 H21B_1 0.9900
C21_1 C22_1 1.510(15)
C22_1 H22A_1 0.9800
C22_1 H22B_1 0.9800
C22_1 H22C_1 0.9800
C24_1 H24A_1 0.9900
C24_1 H24B_1 0.9900
C24_1 C25_1 1.523(14)
C25_1 C26_1 1.357(14)
C25_1 C30_1 1.408(13)
C26_1 H26_1 0.9500
C26_1 C27_1 1.396(14)
C27_1 H27_1 0.9500
C27_1 C28_1 1.398(14)
C28_1 C29_1 1.386(14)
C29_1 H29_1 0.9500
C29_1 C30_1 1.359(14)
C30_1 H30_1 0.9500
Br1_2 C28_2 1.885(11)
Si1_2 O1_2 1.628(6)
Si1_2 C11_2 1.887(12)
Si1_2 C14_2 1.879(11)
Si1_2 C17_2 1.840(12)
O1_2 C1_2 1.358(9)
O2_2 C20_2 1.314(13)
O2_2 C21_2 1.454(12)
O3_2 C20_2 1.204(13)
O4_2 C23_2 1.234(10)
O5_2 H5_2 0.8399
O5_2 C6_2 1.428(12)
N1_2 H1_2 0.8800
N1_2 C23_2 1.342(11)
N1_2 C24_2 1.427(12)
C1_2 C2_2 1.505(10)
C1_2 C10_2 1.345(10)
C2_2 H2A_2 0.9900
C2_2 H2B_2 0.9900
C2_2 C3_2 1.521(11)
C3_2 H3_2 1.0000
C3_2 C4_2 1.518(11)
C3_2 C20_2 1.500(13)
C4_2 H4_2 1.0000
C4_2 C5_2 1.529(12)
C4_2 C23_2 1.515(12)
C5_2 H5A_2 1.0000
C5_2 C6_2 1.558(11)
C5_2 C10_2 1.516(12)
C6_2 H6_2 1.0000
C6_2 C7_2 1.515(14)
C7_2 H7A_2 0.9900
C7_2 H7B_2 0.9900
C7_2 C8_2 1.486(15)
C8_2 H8A_2 0.9900
C8_2 H8B_2 0.9900
C8_2 C9_2 1.551(12)
C9_2 H9A_2 0.9900
C9_2 H9B_2 0.9900
C9_2 C10_2 1.495(11)
C11_2 H11_2 1.0000
C11_2 C12_2 1.526(17)
C11_2 C13_2 1.478(16)
C12_2 H12A_2 0.9800
C12_2 H12B_2 0.9800
C12_2 H12C_2 0.9800
C13_2 H13A_2 0.9800
C13_2 H13B_2 0.9800
C13_2 H13C_2 0.9800
C14_2 H14_2 1.0000
C14_2 C15_2 1.494(17)
C14_2 C16_2 1.583(17)
C15_2 H15A_2 0.9800
C15_2 H15B_2 0.9800
C15_2 H15C_2 0.9800
C16_2 H16A_2 0.9800
C16_2 H16B_2 0.9800
C16_2 H16C_2 0.9800
C17_2 H17_2 1.0000
C17_2 C18_2 1.562(16)
C17_2 C19_2 1.557(16)
C18_2 H18A_2 0.9800
C18_2 H18B_2 0.9800
C18_2 H18C_2 0.9800
C19_2 H19A_2 0.9800
C19_2 H19B_2 0.9800
C19_2 H19C_2 0.9800
C21_2 H21A_2 0.9900
C21_2 H21B_2 0.9900
C21_2 C22_2 1.514(15)
C22_2 H22A_2 0.9800
C22_2 H22B_2 0.9800
C22_2 H22C_2 0.9800
C24_2 H24A_2 0.9900
C24_2 H24B_2 0.9900
C24_2 C25_2 1.524(14)
C25_2 C26_2 1.359(14)
C25_2 C30_2 1.406(13)
C26_2 H26_2 0.9500
C26_2 C27_2 1.398(14)
C27_2 H27_2 0.9500
C27_2 C28_2 1.401(14)
C28_2 C29_2 1.388(14)
C29_2 H29_2 0.9500
C29_2 C30_2 1.359(14)
C30_2 H30_2 0.9500
Br1_3 C28_3 1.880(11)
Si1_3 O1_3 1.629(6)
Si1_3 C11_3 1.873(12)
Si1_3 C14_3 1.874(11)
Si1_3 C17_3 1.854(12)
O1_3 C1_3 1.362(9)
O2_3 C20_3 1.311(13)
O2_3 C21_3 1.462(12)
O3_3 C20_3 1.205(13)
O4_3 C23_3 1.236(10)
O5_3 H5_3 0.8400
O5_3 C6_3 1.427(12)
N1_3 H1_3 0.8800
N1_3 C23_3 1.350(11)
N1_3 C24_3 1.433(12)
C1_3 C2_3 1.503(10)
C1_3 C10_3 1.345(10)
C2_3 H2A_3 0.9900
C2_3 H2B_3 0.9900
C2_3 C3_3 1.524(11)
C3_3 H3_3 1.0000
C3_3 C4_3 1.522(11)
C3_3 C20_3 1.507(13)
C4_3 H4_3 1.0000
C4_3 C5_3 1.525(12)
C4_3 C23_3 1.514(12)
C5_3 H5A_3 1.0000
C5_3 C6_3 1.560(11)
C5_3 C10_3 1.514(12)
C6_3 H6_3 1.0000
C6_3 C7_3 1.512(14)
C7_3 H7A_3 0.9900
C7_3 H7B_3 0.9900
C7_3 C8_3 1.486(15)
C8_3 H8A_3 0.9900
C8_3 H8B_3 0.9900
C8_3 C9_3 1.551(13)
C9_3 H9A_3 0.9900
C9_3 H9B_3 0.9900
C9_3 C10_3 1.497(11)
C11_3 H11_3 1.0000
C11_3 C12_3 1.519(17)
C11_3 C13_3 1.478(16)
C12_3 H12A_3 0.9800
C12_3 H12B_3 0.9800
C12_3 H12C_3 0.9800
C13_3 H13A_3 0.9800
C13_3 H13B_3 0.9800
C13_3 H13C_3 0.9800
C14_3 H14_3 1.0000
C14_3 C15_3 1.491(18)
C14_3 C16_3 1.584(17)
C15_3 H15A_3 0.9800
C15_3 H15B_3 0.9800
C15_3 H15C_3 0.9800
C16_3 H16A_3 0.9800
C16_3 H16B_3 0.9800
C16_3 H16C_3 0.9800
C17_3 H17_3 1.0000
C17_3 C18_3 1.557(16)
C17_3 C19_3 1.556(16)
C18_3 H18A_3 0.9800
C18_3 H18B_3 0.9800
C18_3 H18C_3 0.9800
C19_3 H19A_3 0.9800
C19_3 H19B_3 0.9800
C19_3 H19C_3 0.9800
C21_3 H21A_3 0.9900
C21_3 H21B_3 0.9900
C21_3 C22_3 1.511(15)
C22_3 H22A_3 0.9800
C22_3 H22B_3 0.9800
C22_3 H22C_3 0.9800
C24_3 H24A_3 0.9900
C24_3 H24B_3 0.9900
C24_3 C25_3 1.521(14)
C25_3 C26_3 1.359(14)
C25_3 C30_3 1.407(13)
C26_3 H26_3 0.9500
C26_3 C27_3 1.400(14)
C27_3 H27_3 0.9500
C27_3 C28_3 1.402(14)
C28_3 C29_3 1.387(14)
C29_3 H29_3 0.9500
C29_3 C30_3 1.358(14)
C30_3 H30_3 0.9500
Br1_4 C28_4 1.881(11)
Si1_4 O1_4 1.626(6)
Si1_4 C11_4 1.878(12)
Si1_4 C14_4 1.870(12)
Si1_4 C17_4 1.855(12)
O1_4 C1_4 1.359(9)
O2_4 C20_4 1.315(13)
O2_4 C21_4 1.459(13)
O3_4 C20_4 1.206(13)
O4_4 C23_4 1.233(10)
O5_4 H5_4 0.8712
O5_4 C6_4 1.426(12)
N1_4 H1_4 0.8800
N1_4 C23_4 1.343(11)
N1_4 C24_4 1.429(12)
C1_4 C2_4 1.504(10)
C1_4 C10_4 1.346(10)
C2_4 H2A_4 0.9900
C2_4 H2B_4 0.9900
C2_4 C3_4 1.526(11)
C3_4 H3_4 1.0000
C3_4 C4_4 1.522(11)
C3_4 C20_4 1.505(13)
C4_4 H4_4 1.0000
C4_4 C5_4 1.523(12)
C4_4 C23_4 1.513(12)
C5_4 H5A_4 1.0000
C5_4 C6_4 1.553(11)
C5_4 C10_4 1.515(12)
C6_4 H6_4 1.0000
C6_4 C7_4 1.513(14)
C7_4 H7A_4 0.9900
C7_4 H7B_4 0.9900
C7_4 C8_4 1.484(15)
C8_4 H8A_4 0.9900
C8_4 H8B_4 0.9900
C8_4 C9_4 1.548(12)
C9_4 H9A_4 0.9900
C9_4 H9B_4 0.9900
C9_4 C10_4 1.495(11)
C11_4 H11_4 1.0000
C11_4 C12_4 1.522(17)
C11_4 C13_4 1.481(16)
C12_4 H12A_4 0.9800
C12_4 H12B_4 0.9800
C12_4 H12C_4 0.9800
C13_4 H13A_4 0.9800
C13_4 H13B_4 0.9800
C13_4 H13C_4 0.9800
C14_4 H14_4 1.0000
C14_4 C15_4 1.489(18)
C14_4 C16_4 1.591(17)
C15_4 H15A_4 0.9800
C15_4 H15B_4 0.9800
C15_4 H15C_4 0.9800
C16_4 H16A_4 0.9800
C16_4 H16B_4 0.9800
C16_4 H16C_4 0.9800
C17_4 H17_4 1.0000
C17_4 C18_4 1.569(16)
C17_4 C19_4 1.562(15)
C18_4 H18A_4 0.9800
C18_4 H18B_4 0.9800
C18_4 H18C_4 0.9800
C19_4 H19A_4 0.9800
C19_4 H19B_4 0.9800
C19_4 H19C_4 0.9800
C21_4 H21A_4 0.9900
C21_4 H21B_4 0.9900
C21_4 C22_4 1.509(15)
C22_4 H22A_4 0.9800
C22_4 H22B_4 0.9800
C22_4 H22C_4 0.9800
C24_4 H24A_4 0.9900
C24_4 H24B_4 0.9900
C24_4 C25_4 1.523(14)
C25_4 C26_4 1.357(14)
C25_4 C30_4 1.407(13)
C26_4 H26_4 0.9500
C26_4 C27_4 1.397(14)
C27_4 H27_4 0.9500
C27_4 C28_4 1.400(14)
C28_4 C29_4 1.385(14)
C29_4 H29_4 0.9500
C29_4 C30_4 1.359(14)
C30_4 H30_4 0.9500

loop_
_geom_torsion_atom_site_label_1
_geom_torsion_atom_site_label_2
_geom_torsion_atom_site_label_3
_geom_torsion_atom_site_label_4
_geom_torsion
Br1_1 C28_1 C29_1 C30_1 -177.8(16)
Si1_1 O1_1 C1_1 C2_1 -56.1(18)
Si1_1 O1_1 C1_1 C10_1 124.5(13)
O1_1 Si1_1 C11_1 C12_1 30.1(12)
O1_1 Si1_1 C11_1 C13_1 152.2(13)
O1_1 Si1_1 C14_1 C15_1 -55.3(13)
O1_1 Si1_1 C14_1 C16_1 65.5(13)
O1_1 Si1_1 C17_1 C18_1 61.4(11)
O1_1 Si1_1 C17_1 C19_1 -170.6(11)
O1_1 C1_1 C2_1 C3_1 164.1(12)
O1_1 C1_1 C10_1 C5_1 175.7(11)
O1_1 C1_1 C10_1 C9_1 -7(2)
O5_1 C6_1 C7_1 C8_1 -178.3(12)
N1_1 C24_1 C25_1 C26_1 35(2)
N1_1 C24_1 C25_1 C30_1 -144.3(16)
C1_1 C2_1 C3_1 C4_1 48.7(14)
C1_1 C2_1 C3_1 C20_1 169.7(12)
C2_1 C1_1 C10_1 C5_1 -4(2)
C2_1 C1_1 C10_1 C9_1 173.3(13)
C2_1 C3_1 C4_1 C5_1 -65.6(11)
C2_1 C3_1 C4_1 C23_1 166.3(10)
C2_1 C3_1 C20_1 O2_1 94.9(14)
C2_1 C3_1 C20_1 O3_1 -77.1(17)
C3_1 C4_1 C5_1 C6_1 -78.8(11)
C3_1 C4_1 C5_1 C10_1 46.4(11)
C3_1 C4_1 C23_1 O4_1 27(2)
C3_1 C4_1 C23_1 N1_1 -151.2(14)
C4_1 C3_1 C20_1 O2_1 -146.8(12)
C4_1 C3_1 C20_1 O3_1 41.3(17)
C4_1 C5_1 C6_1 O5_1 -60.1(13)
C4_1 C5_1 C6_1 C7_1 179.4(10)
C4_1 C5_1 C10_1 C1_1 -11.1(17)
C4_1 C5_1 C10_1 C9_1 171.7(10)
C5_1 C4_1 C23_1 O4_1 -100.4(17)
C5_1 C4_1 C23_1 N1_1 81.6(16)
C5_1 C6_1 C7_1 C8_1 -56.2(14)
C6_1 C5_1 C10_1 C1_1 119.2(14)
C6_1 C5_1 C10_1 C9_1 -57.9(13)
C6_1 C7_1 C8_1 C9_1 57.9(15)
C7_1 C8_1 C9_1 C10_1 -55.7(13)
C8_1 C9_1 C10_1 C1_1 -118.3(15)
C8_1 C9_1 C10_1 C5_1 58.8(13)
C10_1 C1_1 C2_1 C3_1 -17(2)
C10_1 C5_1 C6_1 O5_1 173.1(10)
C10_1 C5_1 C6_1 C7_1 52.7(11)
C11_1 Si1_1 O1_1 C1_1 79.5(12)
C11_1 Si1_1 C14_1 C15_1 66.1(14)
C11_1 Si1_1 C14_1 C16_1 -173.1(12)
C11_1 Si1_1 C17_1 C18_1 -63.1(12)
C11_1 Si1_1 C17_1 C19_1 65.0(13)
C14_1 Si1_1 O1_1 C1_1 -162.0(11)
C14_1 Si1_1 C11_1 C12_1 -87.3(12)
C14_1 Si1_1 C11_1 C13_1 34.8(15)
C14_1 Si1_1 C17_1 C18_1 177.1(11)
C14_1 Si1_1 C17_1 C19_1 -54.8(13)
C17_1 Si1_1 O1_1 C1_1 -44.1(12)
C17_1 Si1_1 C11_1 C12_1 152.1(11)
C17_1 Si1_1 C11_1 C13_1 -85.8(14)
C17_1 Si1_1 C14_1 C15_1 -172.3(12)
C17_1 Si1_1 C14_1 C16_1 -51.5(13)
C20_1 O2_1 C21_1 C22_1 -77(2)
C20_1 C3_1 C4_1 C5_1 173.5(9)
C20_1 C3_1 C4_1 C23_1 45.4(13)
C21_1 O2_1 C20_1 O3_1 -3(2)
C21_1 O2_1 C20_1 C3_1 -175.0(11)
C23_1 N1_1 C24_1 C25_1 -92.4(18)
C23_1 C4_1 C5_1 C6_1 47.4(12)
C23_1 C4_1 C5_1 C10_1 172.6(9)
C24_1 N1_1 C23_1 O4_1 0(3)
C24_1 N1_1 C23_1 C4_1 177.8(12)
C24_1 C25_1 C26_1 C27_1 -174.4(18)
C24_1 C25_1 C30_1 C29_1 175.9(18)
C25_1 C26_1 C27_1 C28_1 -4(3)
C26_1 C25_1 C30_1 C29_1 -4(3)
C26_1 C27_1 C28_1 Br1_1 179.3(16)
C26_1 C27_1 C28_1 C29_1 2(3)
C27_1 C28_1 C29_1 C30_1 0(3)
C28_1 C29_1 C30_1 C25_1 1(3)
C30_1 C25_1 C26_1 C27_1 5(3)
Br1_2 C28_2 C29_2 C30_2 -178.9(15)
Si1_2 O1_2 C1_2 C2_2 -3(3)
Si1_2 O1_2 C1_2 C10_2 169.6(12)
O1_2 Si1_2 C11_2 C12_2 31.8(12)
O1_2 Si1_2 C11_2 C13_2 156.8(11)
O1_2 Si1_2 C14_2 C15_2 -59.0(12)
O1_2 Si1_2 C14_2 C16_2 60.7(11)
O1_2 Si1_2 C17_2 C18_2 -156.7(13)
O1_2 Si1_2 C17_2 C19_2 -27.5(14)
O1_2 C1_2 C2_2 C3_2 157.5(14)
O1_2 C1_2 C10_2 C5_2 -178.1(13)
O1_2 C1_2 C10_2 C9_2 -1(2)
O5_2 C6_2 C7_2 C8_2 -177.2(13)
N1_2 C24_2 C25_2 C26_2 36(2)
N1_2 C24_2 C25_2 C30_2 -145.6(15)
C1_2 C2_2 C3_2 C4_2 50.6(15)
C1_2 C2_2 C3_2 C20_2 174.6(13)
C2_2 C1_2 C10_2 C5_2 -6(2)
C2_2 C1_2 C10_2 C9_2 171.5(15)
C2_2 C3_2 C4_2 C5_2 -69.0(11)
C2_2 C3_2 C4_2 C23_2 164.0(10)
C2_2 C3_2 C20_2 O2_2 97.4(15)
C2_2 C3_2 C20_2 O3_2 -74.4(18)
C3_2 C4_2 C5_2 C6_2 -76.1(11)
C3_2 C4_2 C5_2 C10_2 47.5(11)
C3_2 C4_2 C23_2 O4_2 30.8(19)
C3_2 C4_2 C23_2 N1_2 -149.9(14)
C4_2 C3_2 C20_2 O2_2 -141.8(13)
C4_2 C3_2 C20_2 O3_2 46.4(19)
C4_2 C5_2 C6_2 O5_2 -62.1(13)
C4_2 C5_2 C6_2 C7_2 177.9(10)
C4_2 C5_2 C10_2 C1_2 -10.7(18)
C4_2 C5_2 C10_2 C9_2 172.1(10)
C5_2 C4_2 C23_2 O4_2 -94.0(17)
C5_2 C4_2 C23_2 N1_2 85.3(16)
C5_2 C6_2 C7_2 C8_2 -55.7(15)
C6_2 C5_2 C10_2 C1_2 118.5(15)
C6_2 C5_2 C10_2 C9_2 -58.7(13)
C6_2 C7_2 C8_2 C9_2 56.8(16)
C7_2 C8_2 C9_2 C10_2 -55.0(14)
C8_2 C9_2 C10_2 C1_2 -118.2(17)
C8_2 C9_2 C10_2 C5_2 59.0(13)
C10_2 C1_2 C2_2 C3_2 -15(2)
C10_2 C5_2 C6_2 O5_2 172.9(10)
C10_2 C5_2 C6_2 C7_2 52.9(12)
C11_2 Si1_2 O1_2 C1_2 61.4(18)
C11_2 Si1_2 C14_2 C15_2 58.6(13)
C11_2 Si1_2 C14_2 C16_2 178.3(10)
C11_2 Si1_2 C17_2 C18_2 82.1(14)
C11_2 Si1_2 C17_2 C19_2 -148.7(13)
C14_2 Si1_2 O1_2 C1_2 178.6(16)
C14_2 Si1_2 C11_2 C12_2 -83.2(12)
C14_2 Si1_2 C11_2 C13_2 41.7(13)
C14_2 Si1_2 C17_2 C18_2 -39.1(15)
C14_2 Si1_2 C17_2 C19_2 90.1(14)
C17_2 Si1_2 O1_2 C1_2 -60.0(18)
C17_2 Si1_2 C11_2 C12_2 153.7(11)
C17_2 Si1_2 C11_2 C13_2 -81.4(12)
C17_2 Si1_2 C14_2 C15_2 -179.5(12)
C17_2 Si1_2 C14_2 C16_2 -59.8(12)
C20_2 O2_2 C21_2 C22_2 -166.6(17)
C20_2 C3_2 C4_2 C5_2 168.3(9)
C20_2 C3_2 C4_2 C23_2 41.3(13)
C21_2 O2_2 C20_2 O3_2 -4(3)
C21_2 O2_2 C20_2 C3_2 -175.1(14)
C23_2 N1_2 C24_2 C25_2 -106.6(17)
C23_2 C4_2 C5_2 C6_2 48.8(12)
C23_2 C4_2 C5_2 C10_2 172.4(9)
C24_2 N1_2 C23_2 O4_2 -5(3)
C24_2 N1_2 C23_2 C4_2 175.8(12)
C24_2 C25_2 C26_2 C27_2 -178.7(16)
C24_2 C25_2 C30_2 C29_2 179.4(17)
C25_2 C26_2 C27_2 C28_2 2(3)
C26_2 C25_2 C30_2 C29_2 -2(3)
C26_2 C27_2 C28_2 Br1_2 179.5(14)
C26_2 C27_2 C28_2 C29_2 -7(3)
C27_2 C28_2 C29_2 C30_2 8(3)
C28_2 C29_2 C30_2 C25_2 -4(3)
C30_2 C25_2 C26_2 C27_2 3(3)
Br1_3 C28_3 C29_3 C30_3 -172.0(17)
Si1_3 O1_3 C1_3 C2_3 -27(2)
Si1_3 O1_3 C1_3 C10_3 156.3(12)
O1_3 Si1_3 C11_3 C12_3 -27.3(14)
O1_3 Si1_3 C11_3 C13_3 -154.9(14)
O1_3 Si1_3 C14_3 C15_3 56.9(13)
O1_3 Si1_3 C14_3 C16_3 -64.1(14)
O1_3 Si1_3 C17_3 C18_3 27.5(15)
O1_3 Si1_3 C17_3 C19_3 156.7(14)
O1_3 C1_3 C2_3 C3_3 166.0(12)
O1_3 C1_3 C10_3 C5_3 174.6(12)
O1_3 C1_3 C10_3 C9_3 -11(2)
O5_3 C6_3 C7_3 C8_3 -178.1(12)
N1_3 C24_3 C25_3 C26_3 32(2)
N1_3 C24_3 C25_3 C30_3 -144.8(16)
C1_3 C2_3 C3_3 C4_3 49.4(14)
C1_3 C2_3 C3_3 C20_3 169.0(12)
C2_3 C1_3 C10_3 C5_3 -2(2)
C2_3 C1_3 C10_3 C9_3 172.3(13)
C2_3 C3_3 C4_3 C5_3 -65.6(10)
C2_3 C3_3 C4_3 C23_3 166.5(10)
C2_3 C3_3 C20_3 O2_3 99.9(13)
C2_3 C3_3 C20_3 O3_3 -79.0(16)
C3_3 C4_3 C5_3 C6_3 -77.1(11)
C3_3 C4_3 C5_3 C10_3 46.8(11)
C3_3 C4_3 C23_3 O4_3 16.6(18)
C3_3 C4_3 C23_3 N1_3 -157.4(12)
C4_3 C3_3 C20_3 O2_3 -142.3(12)
C4_3 C3_3 C20_3 O3_3 38.8(17)
C4_3 C5_3 C6_3 O5_3 -58.1(12)
C4_3 C5_3 C6_3 C7_3 179.9(9)
C4_3 C5_3 C10_3 C1_3 -12.8(16)
C4_3 C5_3 C10_3 C9_3 172.6(10)
C5_3 C4_3 C23_3 O4_3 -109.5(15)
C5_3 C4_3 C23_3 N1_3 76.4(15)
C5_3 C6_3 C7_3 C8_3 -56.4(14)
C6_3 C5_3 C10_3 C1_3 115.1(14)
C6_3 C5_3 C10_3 C9_3 -59.4(12)
C6_3 C7_3 C8_3 C9_3 58.0(15)
C7_3 C8_3 C9_3 C10_3 -55.6(13)
C8_3 C9_3 C10_3 C1_3 -116.0(15)
C8_3 C9_3 C10_3 C5_3 58.6(13)
C10_3 C1_3 C2_3 C3_3 -17(2)
C10_3 C5_3 C6_3 O5_3 176.4(9)
C10_3 C5_3 C6_3 C7_3 54.4(11)
C11_3 Si1_3 O1_3 C1_3 -42.1(16)
C11_3 Si1_3 C14_3 C15_3 -65.3(14)
C11_3 Si1_3 C14_3 C16_3 173.7(13)
C11_3 Si1_3 C17_3 C18_3 150.1(14)
C11_3 Si1_3 C17_3 C19_3 -80.7(15)
C14_3 Si1_3 O1_3 C1_3 -162.6(14)
C14_3 Si1_3 C11_3 C12_3 91.1(14)
C14_3 Si1_3 C11_3 C13_3 -36.5(16)
C14_3 Si1_3 C17_3 C18_3 -88.7(15)
C14_3 Si1_3 C17_3 C19_3 40.5(15)
C17_3 Si1_3 O1_3 C1_3 78.2(15)
C17_3 Si1_3 C11_3 C12_3 -147.0(13)
C17_3 Si1_3 C11_3 C13_3 85.3(15)
C17_3 Si1_3 C14_3 C15_3 174.0(12)
C17_3 Si1_3 C14_3 C16_3 53.1(14)
C20_3 O2_3 C21_3 C22_3 -78(2)
C20_3 C3_3 C4_3 C5_3 174.9(9)
C20_3 C3_3 C4_3 C23_3 47.0(12)
C21_3 O2_3 C20_3 O3_3 -3(2)
C21_3 O2_3 C20_3 C3_3 178.0(10)
C23_3 N1_3 C24_3 C25_3 -100.2(16)
C23_3 C4_3 C5_3 C6_3 48.7(12)
C23_3 C4_3 C5_3 C10_3 172.6(9)
C24_3 N1_3 C23_3 O4_3 2(2)
C24_3 N1_3 C23_3 C4_3 176.1(11)
C24_3 C25_3 C26_3 C27_3 177.6(17)
C24_3 C25_3 C30_3 C29_3 -177.0(18)
C25_3 C26_3 C27_3 C28_3 0(3)
C26_3 C25_3 C30_3 C29_3 6(3)
C26_3 C27_3 C28_3 Br1_3 172.6(15)
C26_3 C27_3 C28_3 C29_3 5(3)
C27_3 C28_3 C29_3 C30_3 -5(3)
C28_3 C29_3 C30_3 C25_3 -1(3)
C30_3 C25_3 C26_3 C27_3 -5(3)
Br1_4 C28_4 C29_4 C30_4 -178.1(15)
Si1_4 O1_4 C1_4 C2_4 -46(2)
Si1_4 O1_4 C1_4 C10_4 142.9(13)
O1_4 Si1_4 C11_4 C12_4 159.4(14)
O1_4 Si1_4 C11_4 C13_4 35.1(14)
O1_4 Si1_4 C14_4 C15_4 12(2)
O1_4 Si1_4 C14_4 C16_4 132(2)
O1_4 Si1_4 C17_4 C18_4 -59.4(12)
O1_4 Si1_4 C17_4 C19_4 64.0(12)
O1_4 C1_4 C2_4 C3_4 165.3(13)
O1_4 C1_4 C10_4 C5_4 175.7(12)
O1_4 C1_4 C10_4 C9_4 -14(2)
O5_4 C6_4 C7_4 C8_4 -177.5(12)
N1_4 C24_4 C25_4 C26_4 32(2)
N1_4 C24_4 C25_4 C30_4 -145.8(15)
C1_4 C2_4 C3_4 C4_4 52.0(14)
C1_4 C2_4 C3_4 C20_4 172.1(12)
C2_4 C1_4 C10_4 C5_4 5(2)
C2_4 C1_4 C10_4 C9_4 175.2(13)
C2_4 C3_4 C4_4 C5_4 -66.8(11)
C2_4 C3_4 C4_4 C23_4 165.0(10)
C2_4 C3_4 C20_4 O2_4 93.9(16)
C2_4 C3_4 C20_4 O3_4 -75.3(19)
C3_4 C4_4 C5_4 C6_4 -77.6(11)
C3_4 C4_4 C5_4 C10_4 48.1(11)
C3_4 C4_4 C23_4 O4_4 33.7(19)
C3_4 C4_4 C23_4 N1_4 -146.9(13)
C4_4 C3_4 C20_4 O2_4 -148.9(14)
C4_4 C3_4 C20_4 O3_4 42(2)
C4_4 C5_4 C6_4 O5_4 -60.4(13)
C4_4 C5_4 C6_4 C7_4 178.2(9)
C4_4 C5_4 C10_4 C1_4 -16.4(17)
C4_4 C5_4 C10_4 C9_4 172.6(10)
C5_4 C4_4 C23_4 O4_4 -93.2(17)
C5_4 C4_4 C23_4 N1_4 86.2(15)
C5_4 C6_4 C7_4 C8_4 -54.9(14)
C6_4 C5_4 C10_4 C1_4 114.1(15)
C6_4 C5_4 C10_4 C9_4 -56.9(13)
C6_4 C7_4 C8_4 C9_4 57.1(15)
C7_4 C8_4 C9_4 C10_4 -55.4(13)
C8_4 C9_4 C10_4 C1_4 -113.0(16)
C8_4 C9_4 C10_4 C5_4 58.0(13)
C10_4 C1_4 C2_4 C3_4 -24(2)
C10_4 C5_4 C6_4 O5_4 173.0(10)
C10_4 C5_4 C6_4 C7_4 51.5(11)
C11_4 Si1_4 O1_4 C1_4 74.9(14)
C11_4 Si1_4 C14_4 C15_4 -108(2)
C11_4 Si1_4 C14_4 C16_4 11(2)
C11_4 Si1_4 C17_4 C18_4 60.7(12)
C11_4 Si1_4 C17_4 C19_4 -176.0(11)
C14_4 Si1_4 O1_4 C1_4 -44.7(15)
C14_4 Si1_4 C11_4 C12_4 -80.8(15)
C14_4 Si1_4 C11_4 C13_4 155.0(14)
C14_4 Si1_4 C17_4 C18_4 -178.2(12)
C14_4 Si1_4 C17_4 C19_4 -54.8(13)
C17_4 Si1_4 O1_4 C1_4 -164.8(13)
C17_4 Si1_4 C11_4 C12_4 41.7(15)
C17_4 Si1_4 C11_4 C13_4 -82.5(14)
C17_4 Si1_4 C14_4 C15_4 129(2)
C17_4 Si1_4 C14_4 C16_4 -111(2)
C20_4 O2_4 C21_4 C22_4 -72(2)
C20_4 C3_4 C4_4 C5_4 173.8(10)
C20_4 C3_4 C4_4 C23_4 45.7(13)
C21_4 O2_4 C20_4 O3_4 -3(3)
C21_4 O2_4 C20_4 C3_4 -171.9(13)
C23_4 N1_4 C24_4 C25_4 -102.2(16)
C23_4 C4_4 C5_4 C6_4 48.4(12)
C23_4 C4_4 C5_4 C10_4 174.1(9)
C24_4 N1_4 C23_4 O4_4 -3(2)
C24_4 N1_4 C23_4 C4_4 177.7(11)
C24_4 C25_4 C26_4 C27_4 -178.2(17)
C24_4 C25_4 C30_4 C29_4 175.8(17)
C25_4 C26_4 C27_4 C28_4 -1(3)
C26_4 C25_4 C30_4 C29_4 -2(3)
C26_4 C27_4 C28_4 Br1_4 175.9(15)
C26_4 C27_4 C28_4 C29_4 5(3)
C27_4 C28_4 C29_4 C30_4 -7(3)
C28_4 C29_4 C30_4 C25_4 6(3)
C30_4 C25_4 C26_4 C27_4 -1(3)
